data_4122956
loop_
_publ_author_name
'Zhang, Yuan-Zhu'
'Ferko, Philip'
'Siretanu, Diana'
'Ababei, Rodica'
'Rath, Nigam P.'
'Shaw, Michael J.'
'Cl\'erac, Rodolphe'
'Mathoni\`ere, Corine'
'Holmes, Stephen M.'

_publ_section_title
;
 Thermochromic and Photoresponsive Cyanometalate Fe/Co Squares: Toward
 Control of the Electron Transfer Temperature.
;
_journal_name_full 'Journal of the American Chemical Society'
_journal_page_first 141119160917008
_journal_paper_doi 10.1021/ja508280n
_journal_year 2014
_chemical_formula_moiety 'C70 H64 B2 Co2 Fe2 N26, 2(C24 H20 B), 6(C2 H3 N)'
_chemical_formula_sum 'C130 H122 B4 Co2 Fe2 N32'
_chemical_formula_weight 2405.39
_chemical_name_systematic
; 
 ? 
;
_space_group_crystal_system monoclinic
_space_group_IT_number 14
_space_group_name_Hall '-P 2yn'
_space_group_name_H-M_alt 'P 1 21/n 1'
_symmetry_space_group_name_Hall '-P 2yn'
_symmetry_space_group_name_H-M 'P 1 21/n 1'
_atom_sites_solution_hydrogens geom
_atom_sites_solution_primary direct
_atom_sites_solution_secondary difmap
_audit_creation_method SHELXL-2014
_cell_angle_alpha 90
_cell_angle_beta 94.5610(10)
_cell_angle_gamma 90
_cell_formula_units_Z 4
_cell_length_a 15.2959(7)
_cell_length_b 26.6774(11)
_cell_length_c 30.6016(13)
_cell_measurement_reflns_used 9911
_cell_measurement_temperature 100(2)
_cell_measurement_theta_max 24.65
_cell_measurement_theta_min 2.17
_cell_volume 12447.6(9)
_computing_cell_refinement 'Bruker SAINT'
_computing_data_collection 'Bruker APEX2'
_computing_data_reduction 'Bruker SAINT'
_computing_molecular_graphics 'Bruker SHELXTL'
_computing_publication_material 'Bruker SHELXTL'
_computing_structure_refinement 'SHELXL-2014 (Sheldrick, 2014)'
_computing_structure_solution 'SHELXS-97 (Sheldrick, 2008)'
_diffrn_ambient_temperature 100(2)
_diffrn_measured_fraction_theta_full 0.978
_diffrn_measured_fraction_theta_max 0.996
_diffrn_measurement_device_type 'Bruker APEX-II CCD'
_diffrn_measurement_method '\f and \w scans'
_diffrn_radiation_type MoK\a
_diffrn_radiation_wavelength 0.71073
_diffrn_reflns_av_R_equivalents 0.0694
_diffrn_reflns_av_unetI/netI 0.0565
_diffrn_reflns_Laue_measured_fraction_full 0.978
_diffrn_reflns_Laue_measured_fraction_max 0.996
_diffrn_reflns_limit_h_max 18
_diffrn_reflns_limit_h_min -17
_diffrn_reflns_limit_k_max 31
_diffrn_reflns_limit_k_min -31
_diffrn_reflns_limit_l_max 36
_diffrn_reflns_limit_l_min -36
_diffrn_reflns_number 106284
_diffrn_reflns_point_group_measured_fraction_full 0.978
_diffrn_reflns_point_group_measured_fraction_max 0.996
_diffrn_reflns_theta_full 25.242
_diffrn_reflns_theta_max 25.067
_diffrn_reflns_theta_min 1.014
_exptl_absorpt_coefficient_mu 0.554
_exptl_absorpt_correction_T_max 0.9890
_exptl_absorpt_correction_T_min 0.8300
_exptl_absorpt_correction_type multi-scan
_exptl_absorpt_process_details 'sadabs v2008/1'
_exptl_crystal_colour brown-green
_exptl_crystal_density_diffrn 1.284
_exptl_crystal_density_method 'not measured'
_exptl_crystal_description thin
_exptl_crystal_F_000 5008
_exptl_crystal_size_max 0.350
_exptl_crystal_size_mid 0.120
_exptl_crystal_size_min 0.020
_refine_diff_density_max 1.099
_refine_diff_density_min -0.479
_refine_diff_density_rms 0.091
_refine_ls_extinction_method none
_refine_ls_goodness_of_fit_ref 1.122
_refine_ls_hydrogen_treatment constr
_refine_ls_matrix_type full
_refine_ls_number_parameters 1619
_refine_ls_number_reflns 22026
_refine_ls_number_restraints 492
_refine_ls_restrained_S_all 1.117
_refine_ls_R_factor_all 0.1162
_refine_ls_R_factor_gt 0.0781
_refine_ls_shift/su_max 0.001
_refine_ls_shift/su_mean 0.000
_refine_ls_structure_factor_coef Fsqd
_refine_ls_weighting_details 'w=1/[\s^2^(Fo^2^)+(0.0714P)^2^+46.3783P] where P=(Fo^2^+2Fc^2^)/3'
_refine_ls_weighting_scheme calc
_refine_ls_wR_factor_gt 0.1874
_refine_ls_wR_factor_ref 0.2113
_reflns_Friedel_coverage 0.000
_reflns_number_gt 15357
_reflns_number_total 22026
_reflns_threshold_expression 'I > 2\s(I)'
_cod_data_source_file ja508280n_si_004.cif
_cod_data_source_block 3_100Kc
_cod_database_code 4122956
_shelx_space_group_comment
; 
The symmetry employed for this shelxl refinement is uniquely defined 
by the following loop, which should always be used as a source of 
symmetry information in preference to the above space-group names. 
They are only intended as comments. 
;
_shelx_estimated_absorpt_t_min 0.830
_shelx_estimated_absorpt_t_max 0.989
_shelxl_version_number 2014-3

loop_
_space_group_symop_operation_xyz
'x, y, z'
'-x+1/2, y+1/2, -z+1/2'
'-x, -y, -z'
'x-1/2, -y-1/2, z-1/2'

loop_
_atom_site_label
_atom_site_type_symbol
_atom_site_fract_x
_atom_site_fract_y
_atom_site_fract_z
_atom_site_U_iso_or_equiv
_atom_site_adp_type
_atom_site_occupancy
_atom_site_site_symmetry_order
_atom_site_calc_flag
_atom_site_refinement_flags_posn
_atom_site_refinement_flags_adp
_atom_site_refinement_flags_occupancy
_atom_site_disorder_assembly
_atom_site_disorder_group
Fe1 Fe 0.03148(5) 0.36208(3) 0.45682(2) 0.02446(18) Uani 1 1 d . . . . .
Fe2 Fe 0.31636(5) 0.21927(3) 0.31851(2) 0.0369(2) Uani 1 1 d . . . . .
Co1 Co 0.15490(4) 0.38283(3) 0.31151(2) 0.02594(18) Uani 1 1 d . . . . .
Co2 Co 0.19687(5) 0.20115(2) 0.46459(2) 0.02509(17) Uani 1 1 d D . . . .
B1 B -0.1460(4) 0.3912(2) 0.4910(2) 0.0344(15) Uani 1 1 d . . . . .
H1 H -0.2040 0.4005 0.5016 0.041 Uiso 1 1 calc R U . . .
B2 B 0.4928(5) 0.1811(4) 0.2880(3) 0.070(3) Uani 1 1 d . . . . .
H2 H 0.5501 0.1693 0.2782 0.084 Uiso 1 1 calc R U . . .
B3 B 0.7076(4) 0.1175(2) 0.5324(2) 0.0281(13) Uani 1 1 d . . . . .
B4 B 0.6387(4) 0.4631(3) 0.2484(2) 0.0359(15) Uani 1 1 d . . . . .
N1 N 0.0965(3) 0.36945(15) 0.36553(14) 0.0254(9) Uani 1 1 d . . . . .
N2 N 0.1226(3) 0.26090(16) 0.46013(13) 0.0269(10) Uani 1 1 d . . . . .
N3 N 0.2107(3) 0.40462(16) 0.49022(15) 0.0324(11) Uani 1 1 d . . . . .
N4 N 0.2291(3) 0.3227(2) 0.31499(15) 0.0379(12) Uani 1 1 d . . . . .
N5 N 0.2518(3) 0.21299(15) 0.40994(14) 0.0261(9) Uani 1 1 d . . . . .
N6 N 0.1324(4) 0.18335(19) 0.28611(17) 0.0480(14) Uani 1 1 d . . . . .
N7 N -0.1566(3) 0.34809(17) 0.45756(15) 0.0341(11) Uani 1 1 d . . . . .
N8 N -0.0855(3) 0.33252(15) 0.43674(14) 0.0269(10) Uani 1 1 d . . . . .
N9 N -0.0828(3) 0.37452(16) 0.52891(14) 0.0312(10) Uani 1 1 d . . . . .
N10 N -0.0019(3) 0.35719(15) 0.52026(14) 0.0291(10) Uani 1 1 d . . . . .
N11 N -0.1052(3) 0.43626(16) 0.46911(14) 0.0302(10) Uani 1 1 d . . . . .
N12 N -0.0240(3) 0.43094(15) 0.45360(13) 0.0232(9) Uani 1 1 d . . . . .
N13 N 0.5068(3) 0.2253(3) 0.32086(17) 0.0606(17) Uani 1 1 d . . . . .
N14 N 0.4361(3) 0.2450(2) 0.33897(15) 0.0419(13) Uani 1 1 d . . . . .
N15 N 0.4455(3) 0.1386(3) 0.30915(17) 0.0526(15) Uani 1 1 d . . . . .
N16 N 0.3633(3) 0.1471(2) 0.32213(14) 0.0387(12) Uani 1 1 d . . . . .
N17 N 0.4329(4) 0.1996(3) 0.24927(17) 0.0660(19) Uani 1 1 d . . . . .
N18 N 0.3535(4) 0.2206(2) 0.25591(16) 0.0529(16) Uani 1 1 d . . . . .
N19 N 0.0733(3) 0.44102(19) 0.29721(16) 0.0400(12) Uani 1 1 d . . . . .
N20 N 0.0565(3) 0.3474(2) 0.27631(15) 0.0395(12) Uani 1 1 d . . . . .
N21 N 0.2543(3) 0.41990(16) 0.34487(15) 0.0309(10) Uani 1 1 d . . . . .
N22 N 0.2177(3) 0.40852(19) 0.26068(16) 0.0402(12) Uani 1 1 d . . . . .
N23 N 0.2796(3) 0.14439(16) 0.47956(15) 0.0325(11) Uani 1 1 d . . . . .
N24 N 0.2958(3) 0.23846(16) 0.49702(15) 0.0327(11) Uani 1 1 d . . . . .
N25 N 0.0954(3) 0.16373(16) 0.43256(17) 0.0368(12) Uani 1 1 d . . . . .
C1 C 0.0682(3) 0.36686(17) 0.39944(16) 0.0211(10) Uani 1 1 d . . . . .
C2 C 0.0853(3) 0.29841(18) 0.45956(16) 0.0242(11) Uani 1 1 d . . . . .
C3 C 0.1419(3) 0.38976(17) 0.47793(16) 0.0237(11) Uani 1 1 d . . . . .
C4 C 0.2662(4) 0.2847(2) 0.31555(17) 0.0358(14) Uani 1 1 d . . . . .
C5 C 0.2803(3) 0.21545(19) 0.37551(18) 0.0283(12) Uani 1 1 d . . . . .
C6 C 0.2022(4) 0.1956(2) 0.29765(18) 0.0359(14) Uani 1 1 d . . . . .
C7 C -0.1142(4) 0.2965(2) 0.40816(18) 0.0321(12) Uani 1 1 d . . . . .
C8 C -0.2037(4) 0.2890(3) 0.4120(2) 0.0473(16) Uani 1 1 d . . . . .
H8 H -0.2407 0.2658 0.3958 0.057 Uiso 1 1 calc R U . . .
C9 C -0.2278(4) 0.3215(3) 0.4433(2) 0.0468(16) Uani 1 1 d . . . . .
H9 H -0.2848 0.3248 0.4533 0.056 Uiso 1 1 calc R U . . .
C10 C -0.0579(4) 0.2714(2) 0.37751(19) 0.0364(13) Uani 1 1 d . . . . .
H10A H -0.0926 0.2466 0.3600 0.055 Uiso 1 1 calc R U . . .
H10B H -0.0348 0.2964 0.3580 0.055 Uiso 1 1 calc R U . . .
H10C H -0.0091 0.2546 0.3942 0.055 Uiso 1 1 calc R U . . .
C11 C 0.0404(4) 0.3459(2) 0.55927(18) 0.0379(14) Uani 1 1 d . . . . .
C12 C -0.0133(5) 0.3573(2) 0.59262(18) 0.0410(15) Uani 1 1 d . . . . .
H12 H 0.0008 0.3539 0.6233 0.049 Uiso 1 1 calc R U . . .
C13 C -0.0899(4) 0.37441(19) 0.57236(17) 0.0352(13) Uani 1 1 d . . . . .
H13 H -0.1400 0.3846 0.5866 0.042 Uiso 1 1 calc R U . . .
C14 C 0.1294(5) 0.3229(3) 0.56442(19) 0.0542(19) Uani 1 1 d . . . . .
H14A H 0.1469 0.3181 0.5956 0.081 Uiso 1 1 calc R U . . .
H14B H 0.1283 0.2904 0.5494 0.081 Uiso 1 1 calc R U . . .
H14C H 0.1716 0.3450 0.5516 0.081 Uiso 1 1 calc R U . . .
C15 C -0.0009(3) 0.47705(18) 0.44110(15) 0.0244(11) Uani 1 1 d . . . . .
C16 C -0.0664(4) 0.5112(2) 0.44849(17) 0.0313(12) Uani 1 1 d . . . . .
H16 H -0.0666 0.5461 0.4424 0.038 Uiso 1 1 calc R U . . .
C17 C -0.1305(4) 0.4843(2) 0.46637(17) 0.0323(13) Uani 1 1 d . . . . .
H17 H -0.1840 0.4974 0.4753 0.039 Uiso 1 1 calc R U . . .
C18 C 0.0845(4) 0.48723(19) 0.42202(17) 0.0313(12) Uani 1 1 d . . . . .
H18A H 0.0886 0.5230 0.4151 0.047 Uiso 1 1 calc R U . . .
H18B H 0.1330 0.4778 0.4433 0.047 Uiso 1 1 calc R U . . .
H18C H 0.0877 0.4675 0.3952 0.047 Uiso 1 1 calc R U . . .
C19 C 0.4670(4) 0.2815(3) 0.36671(19) 0.0452(16) Uani 1 1 d . . . . .
C20 C 0.5583(4) 0.2847(3) 0.3653(2) 0.062(2) Uani 1 1 d . . . . .
H20 H 0.5970 0.3071 0.3813 0.074 Uiso 1 1 calc R U . . .
C21 C 0.5797(5) 0.2491(4) 0.3364(2) 0.078(3) Uani 1 1 d . . . . .
H21 H 0.6373 0.2422 0.3284 0.094 Uiso 1 1 calc R U . . .
C22 C 0.4112(4) 0.3118(2) 0.3936(2) 0.0471(16) Uani 1 1 d . . . . .
H22A H 0.4477 0.3359 0.4111 0.071 Uiso 1 1 calc R U . . .
H22B H 0.3676 0.3300 0.3745 0.071 Uiso 1 1 calc R U . . .
H22C H 0.3812 0.2898 0.4132 0.071 Uiso 1 1 calc R U . . .
C23 C 0.3338(4) 0.1019(2) 0.33535(18) 0.0411(15) Uani 1 1 d . . . . .
C24 C 0.3974(5) 0.0653(3) 0.3302(2) 0.0567(19) Uani 1 1 d . . . . .
H24 H 0.3937 0.0306 0.3367 0.068 Uiso 1 1 calc R U . . .
C25 C 0.4656(5) 0.0897(3) 0.3140(2) 0.064(2) Uani 1 1 d . . . . .
H25 H 0.5191 0.0746 0.3071 0.077 Uiso 1 1 calc R U . . .
C26 C 0.2471(4) 0.0945(2) 0.3515(2) 0.0395(14) Uani 1 1 d . . . . .
H26A H 0.2398 0.0591 0.3592 0.059 Uiso 1 1 calc R U . . .
H26B H 0.2418 0.1153 0.3775 0.059 Uiso 1 1 calc R U . . .
H26C H 0.2017 0.1041 0.3286 0.059 Uiso 1 1 calc R U . . .
C27 C 0.3134(6) 0.2301(3) 0.2161(2) 0.060(2) Uani 1 1 d . . . . .
C28 C 0.3676(7) 0.2140(3) 0.1837(2) 0.078(3) Uani 1 1 d . . . . .
H28 H 0.3551 0.2156 0.1528 0.094 Uiso 1 1 calc R U . . .
C29 C 0.4414(6) 0.1958(4) 0.2057(2) 0.079(3) Uani 1 1 d . . . . .
H29 H 0.4908 0.1825 0.1926 0.095 Uiso 1 1 calc R U . . .
C30 C 0.2274(6) 0.2550(3) 0.2088(2) 0.072(3) Uani 1 1 d . . . . .
H30A H 0.2114 0.2579 0.1772 0.108 Uiso 1 1 calc R U . . .
H30B H 0.1829 0.2351 0.2223 0.108 Uiso 1 1 calc R U . . .
H30C H 0.2305 0.2885 0.2220 0.108 Uiso 1 1 calc R U . . .
C31 C 0.0868(4) 0.4884(2) 0.3097(2) 0.0464(16) Uani 1 1 d . . . . .
H31 H 0.1377 0.4960 0.3284 0.056 Uiso 1 1 calc R U . . .
C32 C 0.0298(5) 0.5272(3) 0.2968(3) 0.066(2) Uani 1 1 d . . . . .
H32 H 0.0406 0.5607 0.3064 0.079 Uiso 1 1 calc R U . . .
C33 C -0.0429(5) 0.5150(3) 0.2695(3) 0.072(3) Uani 1 1 d . . . . .
H33 H -0.0832 0.5406 0.2601 0.086 Uiso 1 1 calc R U . . .
C34 C -0.0588(5) 0.4662(3) 0.2552(3) 0.063(2) Uani 1 1 d . . . . .
H34 H -0.1085 0.4583 0.2359 0.075 Uiso 1 1 calc R U . . .
C35 C 0.0005(4) 0.4292(3) 0.2702(2) 0.0440(16) Uani 1 1 d . . . . .
C36 C -0.0097(4) 0.3762(3) 0.2599(2) 0.0442(16) Uani 1 1 d . . . . .
C37 C -0.0827(4) 0.3556(3) 0.2360(2) 0.059(2) Uani 1 1 d . . . . .
H37 H -0.1300 0.3761 0.2247 0.071 Uiso 1 1 calc R U . . .
C38 C -0.0840(5) 0.3047(4) 0.2293(3) 0.070(2) Uani 1 1 d . . . . .
H38 H -0.1315 0.2898 0.2120 0.084 Uiso 1 1 calc R U . . .
C39 C -0.0180(5) 0.2753(3) 0.2472(3) 0.067(2) Uani 1 1 d . . . . .
H39 H -0.0198 0.2400 0.2433 0.080 Uiso 1 1 calc R U . . .
C40 C 0.0517(4) 0.2978(3) 0.2710(2) 0.0506(17) Uani 1 1 d . . . . .
H40 H 0.0976 0.2774 0.2839 0.061 Uiso 1 1 calc R U . . .
C41 C 0.2709(4) 0.4202(2) 0.38849(19) 0.0379(14) Uani 1 1 d . . . . .
H41 H 0.2308 0.4042 0.4061 0.046 Uiso 1 1 calc R U . . .
C42 C 0.3440(4) 0.4429(3) 0.4087(2) 0.059(2) Uani 1 1 d . . . . .
H42 H 0.3547 0.4429 0.4397 0.071 Uiso 1 1 calc R U . . .
C43 C 0.4019(5) 0.4659(3) 0.3821(3) 0.074(3) Uani 1 1 d . . . . .
H43 H 0.4527 0.4824 0.3948 0.089 Uiso 1 1 calc R U . . .
C44 C 0.3854(5) 0.4646(3) 0.3377(3) 0.065(2) Uani 1 1 d . . . . .
H44 H 0.4256 0.4794 0.3193 0.078 Uiso 1 1 calc R U . . .
C45 C 0.3112(4) 0.4420(2) 0.3197(2) 0.0399(14) Uani 1 1 d . . . . .
C46 C 0.2867(4) 0.4389(2) 0.2722(2) 0.0437(16) Uani 1 1 d . . . . .
C47 C 0.3296(5) 0.4648(3) 0.2401(3) 0.069(2) Uani 1 1 d . . . . .
H47 H 0.3775 0.4867 0.2475 0.083 Uiso 1 1 calc R U . . .
C48 C 0.2973(7) 0.4565(4) 0.1958(3) 0.082(3) Uani 1 1 d . . . . .
H48 H 0.3239 0.4734 0.1729 0.098 Uiso 1 1 calc R U . . .
C49 C 0.2293(6) 0.4250(4) 0.1856(3) 0.082(3) Uani 1 1 d . . . . .
H49 H 0.2090 0.4191 0.1559 0.099 Uiso 1 1 calc R U . . .
C50 C 0.1912(5) 0.4022(3) 0.2181(2) 0.062(2) Uani 1 1 d . . . . .
H50 H 0.1430 0.3805 0.2108 0.074 Uiso 1 1 calc R U . . .
C51 C 0.2648(4) 0.0966(2) 0.4695(2) 0.0381(14) Uani 1 1 d . . . . .
H51 H 0.2140 0.0882 0.4510 0.046 Uiso 1 1 calc R U . . .
C52 C 0.3202(4) 0.0585(2) 0.4848(2) 0.0467(16) Uani 1 1 d . . . . .
H52 H 0.3075 0.0246 0.4773 0.056 Uiso 1 1 calc R U . . .
C53 C 0.3936(4) 0.0707(2) 0.5110(3) 0.0540(18) Uani 1 1 d . . . . .
H53 H 0.4334 0.0451 0.5213 0.065 Uiso 1 1 calc R U . . .
C54 C 0.4101(4) 0.1198(2) 0.5224(3) 0.0561(19) Uani 1 1 d . . . . .
H54 H 0.4602 0.1286 0.5412 0.067 Uiso 1 1 calc R U . . .
C55 C 0.3514(4) 0.1562(2) 0.5057(2) 0.0403(14) Uani 1 1 d . . . . .
C56 C 0.3621(4) 0.2104(2) 0.5148(2) 0.0482(17) Uani 1 1 d . . . . .
C57 C 0.4341(5) 0.2317(3) 0.5376(3) 0.079(3) Uani 1 1 d . . . . .
H57 H 0.4807 0.2114 0.5501 0.095 Uiso 1 1 calc R U . . .
C58 C 0.4369(6) 0.2832(3) 0.5417(4) 0.101(4) Uani 1 1 d . . . . .
H58 H 0.4847 0.2986 0.5583 0.121 Uiso 1 1 calc R U . . .
C59 C 0.3718(5) 0.3118(3) 0.5222(3) 0.069(2) Uani 1 1 d . . . . .
H59 H 0.3752 0.3474 0.5237 0.083 Uiso 1 1 calc R U . . .
C60 C 0.3009(4) 0.2888(2) 0.5003(2) 0.0458(16) Uani 1 1 d . . . . .
H60 H 0.2546 0.3088 0.4872 0.055 Uiso 1 1 calc R U . . .
C61 C 0.0766(4) 0.1631(2) 0.3893(2) 0.0383(14) Uani 1 1 d . . . . .
H61 H 0.1164 0.1787 0.3712 0.046 Uiso 1 1 calc R U . . .
C62 C 0.0016(4) 0.1408(2) 0.3694(3) 0.0515(17) Uani 1 1 d . . . . .
H62 H -0.0088 0.1405 0.3384 0.062 Uiso 1 1 calc R U . . .
C63 C -0.0563(5) 0.1194(3) 0.3949(3) 0.071(2) Uani 1 1 d . . . . .
H63 H -0.1078 0.1038 0.3819 0.085 Uiso 1 1 calc R U . . .
C64 C -0.0406(5) 0.1201(2) 0.4399(4) 0.069(3) Uani 1 1 d . . . . .
H64 H -0.0816 0.1058 0.4580 0.083 Uiso 1 1 calc R U . . .
C65 C 0.0372(5) 0.1425(2) 0.4589(2) 0.054(2) Uani 1 1 d D . . . .
N26 N 0.1380(16) 0.1792(9) 0.5182(5) 0.080(5) Uani 0.49(2) 1 d D U P A 1
C66 C 0.0690(19) 0.1485(12) 0.5074(4) 0.080(5) Uani 0.49(2) 1 d D U P A 1
C67 C 0.0359(15) 0.1270(7) 0.5455(6) 0.080(5) Uani 0.49(2) 1 d D U P A 1
H67 H -0.0121 0.1043 0.5426 0.096 Uiso 0.49(2) 1 calc R U P A 1
C68 C 0.0740(15) 0.1395(9) 0.5870(7) 0.080(5) Uani 0.49(2) 1 d D U P A 1
H68 H 0.0484 0.1261 0.6117 0.096 Uiso 0.49(2) 1 calc R U P A 1
C69 C 0.1446(15) 0.1692(8) 0.5943(5) 0.080(5) Uani 0.49(2) 1 d D U P A 1
H69 H 0.1692 0.1759 0.6232 0.096 Uiso 0.49(2) 1 calc R U P A 1
C70 C 0.1809(15) 0.1901(7) 0.5568(5) 0.080(5) Uani 0.49(2) 1 d D U P A 1
H70 H 0.2321 0.2105 0.5592 0.096 Uiso 0.49(2) 1 calc R U P A 1
N26' N 0.1319(11) 0.1731(8) 0.5153(3) 0.050(3) Uani 0.51(2) 1 d D U P A 2
C66' C 0.0592(14) 0.1451(11) 0.5036(4) 0.050(3) Uani 0.51(2) 1 d D U P A 2
C67' C 0.0094(10) 0.1157(6) 0.5302(4) 0.050(3) Uani 0.51(2) 1 d D U P A 2
H67' H -0.0394 0.0967 0.5184 0.059 Uiso 0.51(2) 1 calc R U P A 2
C68' C 0.0350(10) 0.1156(6) 0.5750(4) 0.050(3) Uani 0.51(2) 1 d D U P A 2
H68' H 0.0032 0.0969 0.5949 0.059 Uiso 0.51(2) 1 calc R U P A 2
C69' C 0.1060(9) 0.1426(8) 0.5894(4) 0.050(3) Uani 0.51(2) 1 d D U P A 2
H69' H 0.1272 0.1411 0.6194 0.059 Uiso 0.51(2) 1 calc R U P A 2
C70' C 0.1499(10) 0.1737(6) 0.5595(4) 0.050(3) Uani 0.51(2) 1 d D U P A 2
H70' H 0.1940 0.1960 0.5714 0.059 Uiso 0.51(2) 1 calc R U P A 2
C71 C 0.7707(4) 0.06821(19) 0.52831(18) 0.0312(12) Uani 1 1 d . . . . .
C72 C 0.7953(4) 0.0497(2) 0.4882(2) 0.0410(14) Uani 1 1 d . . . . .
H72 H 0.7687 0.0634 0.4618 0.049 Uiso 1 1 calc R U . . .
C73 C 0.8579(5) 0.0116(2) 0.4859(2) 0.0533(19) Uani 1 1 d . . . . .
H73 H 0.8720 -0.0006 0.4582 0.064 Uiso 1 1 calc R U . . .
C74 C 0.8988(4) -0.0080(2) 0.5236(3) 0.0547(19) Uani 1 1 d . . . . .
H74 H 0.9426 -0.0331 0.5220 0.066 Uiso 1 1 calc R U . . .
C75 C 0.8761(4) 0.0087(2) 0.5635(2) 0.0465(16) Uani 1 1 d . . . . .
H75 H 0.9033 -0.0053 0.5898 0.056 Uiso 1 1 calc R U . . .
C76 C 0.8135(4) 0.0459(2) 0.56553(19) 0.0360(13) Uani 1 1 d . . . . .
H76 H 0.7987 0.0568 0.5936 0.043 Uiso 1 1 calc R U . . .
C77 C 0.7797(4) 0.16273(19) 0.54060(18) 0.0319(13) Uani 1 1 d . . . . .
C78 C 0.8212(4) 0.1731(2) 0.58224(19) 0.0344(13) Uani 1 1 d . . . . .
H78 H 0.8013 0.1564 0.6070 0.041 Uiso 1 1 calc R U . . .
C79 C 0.8900(4) 0.2069(2) 0.5887(2) 0.0449(16) Uani 1 1 d . . . . .
H79 H 0.9165 0.2121 0.6175 0.054 Uiso 1 1 calc R U . . .
C80 C 0.9201(4) 0.2326(2) 0.5545(3) 0.0543(18) Uani 1 1 d . . . . .
H80 H 0.9670 0.2558 0.5593 0.065 Uiso 1 1 calc R U . . .
C81 C 0.8815(4) 0.2245(2) 0.5130(3) 0.0502(18) Uani 1 1 d . . . . .
H81 H 0.9012 0.2424 0.4889 0.060 Uiso 1 1 calc R U . . .
C82 C 0.8125(4) 0.1894(2) 0.5061(2) 0.0415(15) Uani 1 1 d . . . . .
H82 H 0.7876 0.1838 0.4771 0.050 Uiso 1 1 calc R U . . .
C83 C 0.6437(3) 0.11142(19) 0.57297(17) 0.0287(12) Uani 1 1 d . . . . .
C84 C 0.6018(3) 0.0661(2) 0.58154(18) 0.0329(13) Uani 1 1 d . . . . .
H84 H 0.6177 0.0369 0.5663 0.040 Uiso 1 1 calc R U . . .
C85 C 0.5382(4) 0.0620(2) 0.6112(2) 0.0429(15) Uani 1 1 d . . . . .
H85 H 0.5114 0.0304 0.6155 0.051 Uiso 1 1 calc R U . . .
C86 C 0.5136(4) 0.1032(3) 0.6344(2) 0.0465(16) Uani 1 1 d . . . . .
H86 H 0.4699 0.1005 0.6547 0.056 Uiso 1 1 calc R U . . .
C87 C 0.5537(4) 0.1484(3) 0.6275(2) 0.0457(16) Uani 1 1 d . . . . .
H87 H 0.5379 0.1772 0.6434 0.055 Uiso 1 1 calc R U . . .
C88 C 0.6172(3) 0.1525(2) 0.59744(18) 0.0342(13) Uani 1 1 d . . . . .
H88 H 0.6435 0.1842 0.5933 0.041 Uiso 1 1 calc R U . . .
C89 C 0.6375(4) 0.1265(2) 0.49007(18) 0.0380(14) Uani 1 1 d . . . . .
C90 C 0.5981(4) 0.0873(3) 0.4658(2) 0.0484(16) Uani 1 1 d . . . . .
H90 H 0.6174 0.0540 0.4721 0.058 Uiso 1 1 calc R U . . .
C91 C 0.5317(5) 0.0949(3) 0.4327(2) 0.063(2) Uani 1 1 d . . . . .
H91 H 0.5069 0.0671 0.4167 0.076 Uiso 1 1 calc R U . . .
C92 C 0.5017(5) 0.1427(4) 0.4229(2) 0.075(2) Uani 1 1 d . . . . .
H92 H 0.4562 0.1481 0.4005 0.090 Uiso 1 1 calc R U . . .
C93 C 0.6052(4) 0.1745(3) 0.4795(2) 0.0520(17) Uani 1 1 d . . . . .
H93 H 0.6292 0.2025 0.4954 0.062 Uiso 1 1 calc R U . . .
C94 C 0.5387(5) 0.1822(3) 0.4462(3) 0.071(2) Uani 1 1 d . . . . .
H94 H 0.5188 0.2153 0.4397 0.086 Uiso 1 1 calc R U . . .
C95 C 0.7129(4) 0.4448(2) 0.28689(19) 0.0398(14) Uani 1 1 d . . . . .
C96 C 0.7659(4) 0.4785(3) 0.3116(2) 0.0516(17) Uani 1 1 d . . . . .
H96 H 0.7565 0.5135 0.3077 0.062 Uiso 1 1 calc R U . . .
C97 C 0.8335(4) 0.4616(4) 0.3423(2) 0.065(2) Uani 1 1 d . . . . .
H97 H 0.8692 0.4854 0.3584 0.079 Uiso 1 1 calc R U . . .
C98 C 0.8484(5) 0.4114(4) 0.3490(2) 0.072(3) Uani 1 1 d . . . . .
H98 H 0.8925 0.4003 0.3705 0.086 Uiso 1 1 calc R U . . .
C99 C 0.7992(5) 0.3779(4) 0.3245(2) 0.073(3) Uani 1 1 d . . . . .
H99 H 0.8101 0.3430 0.3280 0.087 Uiso 1 1 calc R U . . .
C100 C 0.7334(5) 0.3943(3) 0.2947(2) 0.059(2) Uani 1 1 d . . . . .
H100 H 0.6997 0.3698 0.2783 0.070 Uiso 1 1 calc R U . . .
C101 C 0.6956(4) 0.4756(3) 0.2067(2) 0.0469(16) Uani 1 1 d . . . . .
C102 C 0.7247(4) 0.4372(3) 0.1801(2) 0.0518(18) Uani 1 1 d . . . . .
H102 H 0.7073 0.4038 0.1857 0.062 Uiso 1 1 calc R U . . .
C103 C 0.7782(4) 0.4457(4) 0.1456(3) 0.075(3) Uani 1 1 d . . . . .
H103 H 0.7954 0.4186 0.1281 0.090 Uiso 1 1 calc R U . . .
C104 C 0.8054(6) 0.4937(5) 0.1375(4) 0.104(4) Uani 1 1 d . . . . .
H104 H 0.8417 0.5002 0.1143 0.125 Uiso 1 1 calc R U . . .
C105 C 0.7794(6) 0.5319(5) 0.1633(4) 0.107(4) Uani 1 1 d . . . . .
H105 H 0.7989 0.5650 0.1581 0.128 Uiso 1 1 calc DR U . . .
C106 C 0.7257(5) 0.5236(3) 0.1966(3) 0.070(2) Uani 1 1 d . . . . .
H106 H 0.7084 0.5513 0.2134 0.084 Uiso 1 1 calc R U . . .
C107 C 0.5633(4) 0.4209(2) 0.23745(18) 0.0343(13) Uani 1 1 d . . . . .
C108 C 0.5269(4) 0.3926(2) 0.2703(2) 0.0425(15) Uani 1 1 d . . . . .
H108 H 0.5495 0.3970 0.2999 0.051 Uiso 1 1 calc R U . . .
C109 C 0.4581(5) 0.3579(2) 0.2612(3) 0.0541(18) Uani 1 1 d . . . . .
H109 H 0.4352 0.3396 0.2843 0.065 Uiso 1 1 calc R U . . .
C110 C 0.4252(5) 0.3510(3) 0.2195(3) 0.0579(19) Uani 1 1 d . . . . .
H110 H 0.3802 0.3269 0.2132 0.070 Uiso 1 1 calc R U . . .
C111 C 0.4565(4) 0.3788(3) 0.1858(2) 0.0552(18) Uani 1 1 d . . . . .
H111 H 0.4320 0.3745 0.1565 0.066 Uiso 1 1 calc R U . . .
C112 C 0.5241(4) 0.4132(2) 0.1950(2) 0.0434(15) Uani 1 1 d . . . . .
H112 H 0.5445 0.4322 0.1716 0.052 Uiso 1 1 calc R U . . .
C113 C 0.5838(4) 0.5129(2) 0.2643(2) 0.0445(16) Uani 1 1 d . . . . .
C114 C 0.5772(4) 0.5265(2) 0.3080(3) 0.0502(17) Uani 1 1 d . . . . .
H114 H 0.6090 0.5076 0.3302 0.060 Uiso 1 1 calc R U . . .
C115 C 0.5261(5) 0.5666(3) 0.3205(3) 0.066(2) Uani 1 1 d . . . . .
H115 H 0.5246 0.5746 0.3507 0.079 Uiso 1 1 calc R U . . .
C116 C 0.4777(5) 0.5947(3) 0.2893(4) 0.075(3) Uani 1 1 d . . . . .
H116 H 0.4438 0.6225 0.2976 0.090 Uiso 1 1 calc R U . . .
C117 C 0.4800(5) 0.5815(3) 0.2458(4) 0.075(3) Uani 1 1 d . . . . .
H117 H 0.4458 0.5996 0.2238 0.090 Uiso 1 1 calc R U . . .
C118 C 0.5321(5) 0.5416(3) 0.2338(3) 0.065(2) Uani 1 1 d . . . . .
H118 H 0.5327 0.5335 0.2036 0.078 Uiso 1 1 calc R U . . .
C1S C 0.2414(4) 0.5871(2) 0.3225(2) 0.0459(15) Uani 1 1 d D U . . .
C2S C 0.2394(5) 0.6009(3) 0.2767(2) 0.0606(19) Uani 1 1 d D U . . .
H2SA H 0.2503 0.5712 0.2592 0.091 Uiso 1 1 calc R U . . .
H2SB H 0.2849 0.6260 0.2728 0.091 Uiso 1 1 calc R U . . .
H2SC H 0.1818 0.6149 0.2672 0.091 Uiso 1 1 calc R U . . .
N1S N 0.2433(5) 0.5754(3) 0.3583(2) 0.076(2) Uani 1 1 d D U . . .
C3S C 0.6566(5) 0.3044(3) 0.5971(3) 0.068(2) Uani 1 1 d D U . . .
C4S C 0.7101(5) 0.2955(3) 0.5618(3) 0.080(2) Uani 1 1 d D U . . .
H4SA H 0.7333 0.2613 0.5639 0.120 Uiso 1 1 calc R U . . .
H4SB H 0.7589 0.3194 0.5634 0.120 Uiso 1 1 calc R U . . .
H4SC H 0.6749 0.2997 0.5339 0.120 Uiso 1 1 calc R U . . .
N2S N 0.6101(6) 0.3109(5) 0.6234(3) 0.130(4) Uani 1 1 d D U . . .
C7S C 0.6826(7) 0.2676(5) 0.1875(4) 0.049(3) Uani 0.5 1 d D U P . .
C8S C 0.6285(8) 0.2801(4) 0.2203(4) 0.049(3) Uani 0.5 1 d D U P . .
H8SA H 0.6187 0.2505 0.2381 0.074 Uiso 0.5 1 calc R U P . .
H8SB H 0.6566 0.3064 0.2388 0.074 Uiso 0.5 1 calc R U P . .
H8SC H 0.5722 0.2924 0.2069 0.074 Uiso 0.5 1 calc R U P . .
N4S N 0.7262(8) 0.2636(6) 0.1588(4) 0.080(4) Uani 0.5 1 d D U P . .
C5S C 0.5825(7) 0.3949(4) 0.5123(4) 0.063(3) Uani 0.7 1 d D U P B 1
C6S C 0.5981(10) 0.4333(4) 0.5453(4) 0.093(4) Uani 0.7 1 d D U P B 1
H6SA H 0.6528 0.4260 0.5631 0.139 Uiso 0.7 1 calc R U P B 1
H6SB H 0.5493 0.4338 0.5642 0.139 Uiso 0.7 1 calc R U P B 1
H6SC H 0.6028 0.4660 0.5311 0.139 Uiso 0.7 1 calc R U P B 1
N3S N 0.5707(7) 0.3639(4) 0.4865(4) 0.072(3) Uani 0.7 1 d D U P B 1
C5S' C 0.6062(17) 0.4021(11) 0.4364(9) 0.075(7) Uani 0.3 1 d D U P C 2
C6S' C 0.640(3) 0.4233(16) 0.3976(11) 0.075(7) Uani 0.3 1 d D U P C 2
H6SD H 0.6994 0.4112 0.3949 0.112 Uiso 0.3 1 calc R U P C 2
H6SE H 0.6400 0.4600 0.4000 0.112 Uiso 0.3 1 calc R U P C 2
H6SF H 0.6019 0.4133 0.3717 0.112 Uiso 0.3 1 calc R U P C 2
N3S' N 0.575(2) 0.3772(13) 0.4615(9) 0.103(11) Uani 0.3 1 d D U P C 2
C5F C 0.6264(9) 0.4766(7) 0.4270(5) 0.069(4) Uani 0.5 1 d D U P D 3
C6F C 0.6540(16) 0.4317(7) 0.4059(5) 0.066(6) Uani 0.5 1 d D U P D 3
H6FA H 0.6692 0.4397 0.3762 0.099 Uiso 0.5 1 calc R U P D 3
H6FB H 0.6063 0.4071 0.4044 0.099 Uiso 0.5 1 calc R U P D 3
H6FC H 0.7054 0.4177 0.4228 0.099 Uiso 0.5 1 calc R U P D 3
N3F N 0.6083(10) 0.5148(7) 0.4423(6) 0.109(6) Uani 0.5 1 d D U P D 3
C9S C 0.1878(10) 0.4053(6) 0.6418(5) 0.066(4) Uani 0.5 1 d D U P E 1
C10S C 0.2479(9) 0.4203(6) 0.6094(4) 0.065(4) Uani 0.5 1 d D U P E 1
H10D H 0.2232 0.4107 0.5801 0.097 Uiso 0.5 1 calc R U P E 1
H10E H 0.3045 0.4036 0.6158 0.097 Uiso 0.5 1 calc R U P E 1
H10F H 0.2562 0.4567 0.6106 0.097 Uiso 0.5 1 calc R U P E 1
N5S N 0.1404(10) 0.3940(6) 0.6676(5) 0.081(4) Uani 0.5 1 d D U P E 1
C11S C 0.2993(13) 0.3239(11) 0.7737(9) 0.142(7) Uani 0.5 1 d D U P F 3
C12S C 0.3229(15) 0.3502(14) 0.7359(9) 0.142(7) Uani 0.5 1 d D U P F 3
H12A H 0.2990 0.3327 0.7094 0.213 Uiso 0.5 1 calc R U P F 3
H12B H 0.3870 0.3518 0.7361 0.213 Uiso 0.5 1 calc R U P F 3
H12C H 0.2991 0.3843 0.7360 0.213 Uiso 0.5 1 calc R U P F 3
N6S N 0.2821(13) 0.2924(10) 0.7969(9) 0.142(7) Uani 0.5 1 d D U P F 3
C9F C 0.2086(13) 0.3629(9) 0.7032(11) 0.144(8) Uani 0.5 1 d D U P G 4
C10F C 0.2996(13) 0.3544(10) 0.7151(11) 0.144(8) Uani 0.5 1 d D U P G 4
H10G H 0.3072 0.3423 0.7454 0.216 Uiso 0.5 1 calc R U P G 4
H10H H 0.3320 0.3859 0.7127 0.216 Uiso 0.5 1 calc R U P G 4
H10I H 0.3221 0.3293 0.6955 0.216 Uiso 0.5 1 calc R U P G 4
N5F N 0.1356(12) 0.3671(8) 0.6946(7) 0.117(6) Uani 0.5 1 d D U P G 4
C11F C 0.2511(14) 0.8294(9) 0.6563(6) 0.103(7) Uani 0.5 1 d D U P H 4
C12F C 0.2991(18) 0.8397(7) 0.6186(7) 0.130(9) Uani 0.5 1 d D U P H 4
H12D H 0.3257 0.8731 0.6216 0.196 Uiso 0.5 1 calc R U P H 4
H12E H 0.2590 0.8386 0.5920 0.196 Uiso 0.5 1 calc R U P H 4
H12F H 0.3452 0.8145 0.6166 0.196 Uiso 0.5 1 calc R U P H 4
N6F N 0.2143(18) 0.8186(8) 0.6859(7) 0.118(8) Uani 0.5 1 d D U P H 4

loop_
_atom_site_aniso_label
_atom_site_aniso_U_11
_atom_site_aniso_U_22
_atom_site_aniso_U_33
_atom_site_aniso_U_23
_atom_site_aniso_U_13
_atom_site_aniso_U_12
Fe1 0.0312(4) 0.0175(4) 0.0239(4) 0.0036(3) -0.0029(3) -0.0027(3)
Fe2 0.0370(5) 0.0486(5) 0.0243(4) 0.0059(4) -0.0037(3) -0.0202(4)
Co1 0.0217(4) 0.0321(4) 0.0236(4) 0.0055(3) -0.0011(3) -0.0071(3)
Co2 0.0290(4) 0.0215(4) 0.0249(4) 0.0027(3) 0.0030(3) 0.0079(3)
B1 0.030(3) 0.038(4) 0.036(4) -0.003(3) 0.007(3) -0.004(3)
B2 0.040(4) 0.126(9) 0.046(5) -0.039(5) 0.019(4) -0.019(5)
B3 0.028(3) 0.027(3) 0.028(3) -0.001(3) 0.000(3) 0.006(3)
B4 0.026(3) 0.036(4) 0.045(4) 0.008(3) -0.004(3) -0.001(3)
N1 0.022(2) 0.024(2) 0.030(2) 0.0042(19) -0.0030(19) -0.0001(18)
N2 0.036(3) 0.021(2) 0.023(2) 0.0037(18) -0.0027(19) -0.002(2)
N3 0.033(3) 0.026(2) 0.037(3) -0.004(2) -0.006(2) 0.002(2)
N4 0.041(3) 0.040(3) 0.031(3) 0.009(2) -0.008(2) -0.019(2)
N5 0.026(2) 0.019(2) 0.033(3) 0.0038(19) -0.0033(19) 0.0000(18)
N6 0.051(3) 0.039(3) 0.051(3) 0.011(2) -0.016(3) -0.016(3)
N7 0.027(2) 0.038(3) 0.038(3) -0.003(2) 0.005(2) -0.004(2)
N8 0.025(2) 0.021(2) 0.034(2) 0.0030(19) -0.0017(19) -0.0042(18)
N9 0.038(3) 0.025(2) 0.032(2) 0.0000(19) 0.008(2) -0.006(2)
N10 0.042(3) 0.018(2) 0.027(2) 0.0019(18) 0.002(2) -0.0020(19)
N11 0.029(2) 0.032(3) 0.030(2) -0.001(2) 0.0027(19) 0.002(2)
N12 0.026(2) 0.022(2) 0.022(2) 0.0041(17) -0.0003(17) 0.0026(17)
N13 0.036(3) 0.110(5) 0.038(3) -0.021(3) 0.013(2) -0.028(3)
N14 0.033(3) 0.063(3) 0.030(3) -0.003(2) 0.001(2) -0.018(2)
N15 0.036(3) 0.086(5) 0.036(3) -0.024(3) 0.006(2) -0.001(3)
N16 0.033(3) 0.059(3) 0.023(2) -0.006(2) 0.000(2) -0.002(2)
N17 0.063(4) 0.107(5) 0.030(3) -0.022(3) 0.014(3) -0.048(4)
N18 0.060(4) 0.073(4) 0.025(3) 0.000(3) 0.000(3) -0.040(3)
N19 0.035(3) 0.039(3) 0.048(3) 0.013(2) 0.020(2) 0.003(2)
N20 0.026(3) 0.059(3) 0.034(3) 0.014(2) 0.001(2) -0.013(2)
N21 0.028(2) 0.024(2) 0.042(3) -0.001(2) 0.006(2) -0.0042(19)
N22 0.038(3) 0.044(3) 0.039(3) 0.004(2) 0.002(2) 0.014(2)
N23 0.029(2) 0.028(2) 0.042(3) -0.008(2) 0.010(2) 0.007(2)
N24 0.025(2) 0.026(2) 0.045(3) -0.004(2) -0.004(2) 0.0061(19)
N25 0.039(3) 0.019(2) 0.055(3) 0.015(2) 0.022(2) 0.012(2)
C1 0.021(3) 0.014(2) 0.027(3) 0.002(2) -0.007(2) 0.0025(19)
C2 0.032(3) 0.018(3) 0.023(3) 0.000(2) -0.001(2) 0.001(2)
C3 0.029(3) 0.014(2) 0.028(3) 0.004(2) -0.001(2) 0.002(2)
C4 0.037(3) 0.046(4) 0.022(3) 0.009(3) -0.009(2) -0.027(3)
C5 0.026(3) 0.024(3) 0.033(3) 0.000(2) -0.004(2) -0.002(2)
C6 0.042(4) 0.027(3) 0.037(3) 0.008(2) -0.009(3) -0.016(3)
C7 0.034(3) 0.028(3) 0.033(3) 0.000(2) -0.004(2) -0.004(2)
C8 0.036(3) 0.058(4) 0.046(4) -0.014(3) -0.003(3) -0.018(3)
C9 0.034(3) 0.062(4) 0.045(4) -0.010(3) 0.005(3) -0.014(3)
C10 0.031(3) 0.033(3) 0.043(3) -0.009(3) -0.009(3) 0.000(2)
C11 0.063(4) 0.020(3) 0.030(3) 0.004(2) -0.001(3) -0.002(3)
C12 0.078(5) 0.027(3) 0.018(3) 0.001(2) 0.007(3) -0.003(3)
C13 0.058(4) 0.020(3) 0.028(3) 0.001(2) 0.013(3) -0.007(3)
C14 0.081(5) 0.050(4) 0.028(3) 0.006(3) -0.013(3) 0.026(4)
C15 0.033(3) 0.020(3) 0.019(2) 0.001(2) -0.003(2) -0.001(2)
C16 0.040(3) 0.024(3) 0.028(3) -0.004(2) -0.006(2) 0.008(2)
C17 0.034(3) 0.032(3) 0.030(3) -0.004(2) -0.003(2) 0.010(3)
C18 0.041(3) 0.024(3) 0.028(3) -0.002(2) 0.001(2) -0.004(2)
C19 0.040(4) 0.061(4) 0.033(3) 0.000(3) -0.005(3) -0.019(3)
C20 0.040(4) 0.097(6) 0.047(4) -0.016(4) -0.003(3) -0.024(4)
C21 0.035(4) 0.145(8) 0.056(5) -0.038(5) 0.014(3) -0.036(5)
C22 0.039(4) 0.050(4) 0.049(4) -0.007(3) -0.012(3) -0.007(3)
C23 0.046(4) 0.047(4) 0.028(3) -0.010(3) -0.009(3) 0.006(3)
C24 0.061(5) 0.058(4) 0.049(4) -0.019(3) -0.010(4) 0.012(4)
C25 0.043(4) 0.097(6) 0.052(4) -0.045(4) -0.003(3) 0.013(4)
C26 0.053(4) 0.023(3) 0.042(3) 0.001(3) 0.003(3) -0.002(3)
C27 0.091(6) 0.060(5) 0.029(3) 0.004(3) -0.004(4) -0.051(4)
C28 0.124(8) 0.088(6) 0.024(3) -0.003(4) 0.008(4) -0.066(6)
C29 0.096(7) 0.111(7) 0.034(4) -0.021(4) 0.024(4) -0.056(6)
C30 0.120(8) 0.060(5) 0.031(4) 0.011(3) -0.024(4) -0.040(5)
C31 0.045(4) 0.045(4) 0.053(4) 0.017(3) 0.027(3) 0.001(3)
C32 0.064(5) 0.047(4) 0.093(6) 0.025(4) 0.047(5) 0.010(4)
C33 0.050(5) 0.082(6) 0.089(6) 0.052(5) 0.040(4) 0.024(4)
C34 0.039(4) 0.082(6) 0.069(5) 0.038(4) 0.021(3) 0.011(4)
C35 0.023(3) 0.068(5) 0.042(3) 0.026(3) 0.013(3) 0.007(3)
C36 0.025(3) 0.070(5) 0.038(3) 0.020(3) 0.004(3) -0.009(3)
C37 0.030(3) 0.091(6) 0.057(4) 0.023(4) 0.001(3) -0.005(4)
C38 0.043(4) 0.093(7) 0.071(5) 0.016(5) -0.009(4) -0.027(4)
C39 0.049(4) 0.069(5) 0.080(5) 0.015(4) -0.008(4) -0.027(4)
C40 0.040(4) 0.051(4) 0.060(4) 0.011(3) -0.004(3) -0.019(3)
C41 0.033(3) 0.044(3) 0.037(3) -0.006(3) 0.004(3) -0.005(3)
C42 0.045(4) 0.072(5) 0.061(4) -0.027(4) 0.004(3) -0.017(4)
C43 0.044(4) 0.084(6) 0.098(6) -0.056(5) 0.024(4) -0.034(4)
C44 0.055(4) 0.057(5) 0.088(6) -0.035(4) 0.037(4) -0.028(4)
C45 0.033(3) 0.028(3) 0.062(4) -0.009(3) 0.020(3) -0.008(3)
C46 0.056(4) 0.032(3) 0.047(4) 0.009(3) 0.028(3) 0.017(3)
C47 0.054(5) 0.060(5) 0.101(7) 0.017(4) 0.051(5) 0.021(4)
C48 0.094(7) 0.110(7) 0.047(5) 0.044(5) 0.046(5) 0.048(6)
C49 0.049(5) 0.150(9) 0.050(5) 0.020(5) 0.018(4) 0.037(6)
C50 0.055(4) 0.104(6) 0.026(3) 0.010(4) 0.003(3) 0.039(4)
C51 0.032(3) 0.034(3) 0.050(4) -0.010(3) 0.014(3) 0.000(3)
C52 0.045(4) 0.029(3) 0.069(4) -0.009(3) 0.022(3) 0.001(3)
C53 0.039(4) 0.028(3) 0.095(6) -0.003(3) 0.004(4) 0.014(3)
C54 0.040(4) 0.039(4) 0.086(5) -0.013(4) -0.015(4) 0.012(3)
C55 0.031(3) 0.033(3) 0.055(4) -0.007(3) -0.004(3) 0.009(3)
C56 0.038(3) 0.037(3) 0.067(4) -0.016(3) -0.016(3) 0.015(3)
C57 0.061(5) 0.034(4) 0.133(8) -0.028(4) -0.048(5) 0.021(3)
C58 0.066(5) 0.044(4) 0.181(10) -0.036(5) -0.067(6) 0.010(4)
C59 0.051(4) 0.031(4) 0.119(7) -0.021(4) -0.034(4) 0.003(3)
C60 0.034(3) 0.032(3) 0.070(4) -0.009(3) -0.007(3) 0.004(3)
C61 0.040(3) 0.030(3) 0.046(4) 0.004(3) 0.012(3) 0.005(3)
C62 0.048(4) 0.036(4) 0.072(5) -0.008(3) 0.013(4) -0.001(3)
C63 0.061(5) 0.040(4) 0.113(8) 0.000(5) 0.025(5) -0.005(4)
C64 0.048(5) 0.029(4) 0.138(8) 0.018(4) 0.053(5) 0.010(3)
C65 0.058(4) 0.027(3) 0.082(5) 0.022(3) 0.041(4) 0.028(3)
N26 0.122(9) 0.067(7) 0.057(5) 0.037(5) 0.052(6) 0.075(7)
C66 0.122(9) 0.067(7) 0.057(5) 0.037(5) 0.052(6) 0.075(7)
C67 0.122(9) 0.067(7) 0.057(5) 0.037(5) 0.052(6) 0.075(7)
C68 0.122(9) 0.067(7) 0.057(5) 0.037(5) 0.052(6) 0.075(7)
C69 0.122(9) 0.067(7) 0.057(5) 0.037(5) 0.052(6) 0.075(7)
C70 0.122(9) 0.067(7) 0.057(5) 0.037(5) 0.052(6) 0.075(7)
N26' 0.062(5) 0.063(5) 0.024(4) 0.008(3) 0.009(3) 0.044(4)
C66' 0.062(5) 0.063(5) 0.024(4) 0.008(3) 0.009(3) 0.044(4)
C67' 0.062(5) 0.063(5) 0.024(4) 0.008(3) 0.009(3) 0.044(4)
C68' 0.062(5) 0.063(5) 0.024(4) 0.008(3) 0.009(3) 0.044(4)
C69' 0.062(5) 0.063(5) 0.024(4) 0.008(3) 0.009(3) 0.044(4)
C70' 0.062(5) 0.063(5) 0.024(4) 0.008(3) 0.009(3) 0.044(4)
C71 0.032(3) 0.020(3) 0.043(3) -0.001(2) 0.011(2) 0.001(2)
C72 0.050(4) 0.029(3) 0.047(4) 0.000(3) 0.021(3) 0.001(3)
C73 0.063(4) 0.030(3) 0.072(5) 0.003(3) 0.042(4) 0.004(3)
C74 0.043(4) 0.034(3) 0.093(6) 0.019(4) 0.038(4) 0.011(3)
C75 0.034(3) 0.037(3) 0.069(5) 0.022(3) 0.014(3) 0.006(3)
C76 0.031(3) 0.037(3) 0.041(3) 0.007(3) 0.008(3) 0.008(3)
C77 0.032(3) 0.024(3) 0.041(3) 0.007(2) 0.014(2) 0.014(2)
C78 0.031(3) 0.026(3) 0.045(3) -0.005(3) 0.002(3) 0.006(2)
C79 0.036(3) 0.030(3) 0.068(4) -0.013(3) -0.002(3) 0.005(3)
C80 0.045(4) 0.026(3) 0.092(6) 0.000(4) 0.005(4) 0.008(3)
C81 0.049(4) 0.024(3) 0.081(5) 0.022(3) 0.025(4) 0.010(3)
C82 0.050(4) 0.031(3) 0.045(3) 0.012(3) 0.013(3) 0.014(3)
C83 0.024(3) 0.030(3) 0.032(3) -0.001(2) -0.001(2) 0.008(2)
C84 0.027(3) 0.031(3) 0.040(3) -0.004(3) 0.001(2) 0.003(2)
C85 0.029(3) 0.047(4) 0.053(4) 0.001(3) 0.007(3) -0.002(3)
C86 0.029(3) 0.061(4) 0.052(4) -0.006(3) 0.014(3) 0.001(3)
C87 0.036(3) 0.051(4) 0.051(4) -0.015(3) 0.013(3) 0.007(3)
C88 0.025(3) 0.036(3) 0.041(3) -0.006(3) 0.002(2) 0.005(2)
C89 0.044(3) 0.036(3) 0.033(3) -0.004(3) 0.001(3) 0.009(3)
C90 0.056(4) 0.048(4) 0.041(4) -0.004(3) -0.005(3) 0.004(3)
C91 0.070(5) 0.076(5) 0.041(4) -0.016(4) -0.015(4) 0.003(4)
C92 0.070(5) 0.103(7) 0.048(4) -0.007(5) -0.028(4) 0.017(5)
C93 0.057(4) 0.049(4) 0.047(4) 0.000(3) -0.013(3) 0.018(3)
C94 0.080(6) 0.072(5) 0.058(5) 0.005(4) -0.021(4) 0.027(5)
C95 0.033(3) 0.052(4) 0.034(3) -0.001(3) 0.001(3) 0.011(3)
C96 0.032(3) 0.084(5) 0.039(4) -0.002(3) 0.002(3) -0.002(3)
C97 0.034(4) 0.131(8) 0.032(4) -0.009(4) 0.004(3) -0.007(4)
C98 0.041(4) 0.136(8) 0.039(4) 0.014(5) 0.001(3) 0.037(5)
C99 0.073(5) 0.103(7) 0.042(4) 0.005(4) 0.000(4) 0.050(5)
C100 0.069(5) 0.064(5) 0.041(4) 0.002(3) -0.008(3) 0.030(4)
C101 0.027(3) 0.060(4) 0.051(4) 0.022(3) -0.010(3) 0.000(3)
C102 0.030(3) 0.078(5) 0.047(4) 0.014(4) 0.001(3) -0.003(3)
C103 0.029(4) 0.136(8) 0.060(5) 0.026(5) 0.008(3) 0.006(4)
C104 0.044(5) 0.176(12) 0.096(8) 0.082(8) 0.029(5) 0.006(6)
C105 0.049(5) 0.136(10) 0.137(10) 0.084(8) 0.023(6) -0.004(6)
C106 0.043(4) 0.071(5) 0.098(6) 0.039(5) 0.009(4) -0.008(4)
C107 0.033(3) 0.033(3) 0.038(3) 0.005(3) 0.005(2) 0.003(2)
C108 0.049(4) 0.037(3) 0.043(3) 0.006(3) 0.016(3) 0.003(3)
C109 0.052(4) 0.040(4) 0.075(5) 0.007(4) 0.033(4) 0.000(3)
C110 0.045(4) 0.051(4) 0.080(5) -0.014(4) 0.018(4) -0.013(3)
C111 0.037(4) 0.068(5) 0.062(4) -0.017(4) 0.011(3) -0.008(3)
C112 0.030(3) 0.059(4) 0.042(3) -0.003(3) 0.007(3) -0.005(3)
C113 0.023(3) 0.039(3) 0.070(5) 0.008(3) -0.008(3) -0.003(3)
C114 0.037(4) 0.038(4) 0.077(5) 0.004(3) 0.014(3) -0.003(3)
C115 0.056(5) 0.042(4) 0.104(6) -0.001(4) 0.028(4) 0.001(4)
C116 0.043(4) 0.043(4) 0.139(9) 0.005(5) 0.009(5) 0.002(3)
C117 0.054(5) 0.051(5) 0.117(8) 0.015(5) -0.017(5) 0.012(4)
C118 0.045(4) 0.055(5) 0.092(6) 0.009(4) -0.016(4) 0.004(4)
C1S 0.038(3) 0.051(4) 0.050(3) -0.005(3) 0.010(3) 0.006(3)
C2S 0.059(5) 0.069(5) 0.056(4) 0.011(3) 0.014(3) 0.016(4)
N1S 0.072(5) 0.102(6) 0.055(3) 0.004(3) 0.011(3) 0.007(4)
C3S 0.052(5) 0.065(5) 0.084(5) 0.008(4) -0.021(3) 0.003(4)
C4S 0.063(5) 0.048(4) 0.129(7) 0.021(5) 0.014(5) 0.007(4)
N2S 0.098(6) 0.208(11) 0.083(6) 0.011(6) -0.004(4) 0.039(7)
C7S 0.027(6) 0.054(8) 0.061(7) -0.021(6) -0.029(4) 0.011(5)
C8S 0.055(7) 0.018(6) 0.077(8) -0.007(5) 0.015(6) -0.012(5)
N4S 0.052(7) 0.112(12) 0.071(7) -0.025(7) -0.020(5) 0.019(7)
C5S 0.049(6) 0.072(6) 0.068(6) -0.004(5) 0.008(5) 0.015(5)
C6S 0.131(12) 0.071(7) 0.072(7) -0.024(6) -0.013(7) 0.036(7)
N3S 0.053(6) 0.086(7) 0.080(7) -0.016(5) 0.026(6) -0.014(5)
C5S' 0.046(13) 0.095(16) 0.084(16) -0.008(12) 0.005(11) -0.020(11)
C6S' 0.046(13) 0.095(16) 0.084(16) -0.008(12) 0.005(11) -0.020(11)
N3S' 0.08(2) 0.13(2) 0.090(17) -0.001(15) 0.006(14) -0.051(17)
C5F 0.022(7) 0.112(11) 0.071(10) 0.020(8) -0.012(6) 0.004(7)
C6F 0.048(13) 0.099(12) 0.049(9) 0.040(8) 0.001(8) 0.005(9)
N3F 0.064(10) 0.141(12) 0.115(13) -0.014(10) -0.031(9) 0.030(9)
C9S 0.059(8) 0.077(10) 0.059(8) -0.016(7) -0.011(6) 0.008(7)
C10S 0.054(8) 0.079(10) 0.058(7) -0.020(7) -0.021(5) 0.010(7)
N5S 0.086(9) 0.087(11) 0.071(9) -0.015(8) 0.007(7) 0.001(8)
C11S 0.057(7) 0.201(18) 0.166(16) 0.099(12) -0.002(8) -0.003(9)
C12S 0.057(7) 0.201(18) 0.166(16) 0.099(12) -0.002(8) -0.003(9)
N6S 0.057(7) 0.201(18) 0.166(16) 0.099(12) -0.002(8) -0.003(9)
C9F 0.109(11) 0.089(11) 0.23(2) 0.031(13) -0.023(12) -0.050(11)
C10F 0.109(11) 0.089(11) 0.23(2) 0.031(13) -0.023(12) -0.050(11)
N5F 0.109(11) 0.124(15) 0.114(15) 0.030(12) -0.007(11) -0.049(11)
C11F 0.117(16) 0.115(16) 0.075(11) -0.010(11) -0.004(10) -0.017(13)
C12F 0.19(2) 0.100(17) 0.104(13) -0.010(12) 0.041(15) -0.014(16)
N6F 0.156(19) 0.100(14) 0.100(13) -0.009(11) 0.033(13) -0.006(13)

loop_
_atom_type_symbol
_atom_type_description
_atom_type_scat_dispersion_real
_atom_type_scat_dispersion_imag
_atom_type_scat_source
C C 0.0033 0.0016 'International Tables Vol C Tables 4.2.6.8 and 6.1.1.4'
H H 0.0000 0.0000 'International Tables Vol C Tables 4.2.6.8 and 6.1.1.4'
B B 0.0013 0.0007 'International Tables Vol C Tables 4.2.6.8 and 6.1.1.4'
N N 0.0061 0.0033 'International Tables Vol C Tables 4.2.6.8 and 6.1.1.4'
Fe Fe 0.3463 0.8444 'International Tables Vol C Tables 4.2.6.8 and 6.1.1.4'
Co Co 0.3494 0.9721 'International Tables Vol C Tables 4.2.6.8 and 6.1.1.4'

loop_
_geom_angle_atom_site_label_1
_geom_angle_atom_site_label_2
_geom_angle_atom_site_label_3
_geom_angle
C2 Fe1 C1 86.6(2)
C2 Fe1 C3 87.8(2)
C1 Fe1 C3 88.2(2)
C2 Fe1 N8 92.00(19)
C1 Fe1 N8 93.75(19)
C3 Fe1 N8 178.0(2)
C2 Fe1 N12 178.9(2)
C1 Fe1 N12 92.75(18)
C3 Fe1 N12 91.26(18)
N8 Fe1 N12 88.92(17)
C2 Fe1 N10 92.36(19)
C1 Fe1 N10 177.16(19)
C3 Fe1 N10 89.1(2)
N8 Fe1 N10 88.94(18)
N12 Fe1 N10 88.21(16)
C5 Fe2 C4 87.0(2)
C5 Fe2 C6 88.0(2)
C4 Fe2 C6 86.2(2)
C5 Fe2 N14 93.3(2)
C4 Fe2 N14 93.2(2)
C6 Fe2 N14 178.6(2)
C5 Fe2 N18 177.6(2)
C4 Fe2 N18 94.6(2)
C6 Fe2 N18 90.4(2)
N14 Fe2 N18 88.4(2)
C5 Fe2 N16 91.5(2)
C4 Fe2 N16 176.7(2)
C6 Fe2 N16 90.8(2)
N14 Fe2 N16 89.8(2)
N18 Fe2 N16 86.8(2)
N4 Co1 N1 96.03(18)
N4 Co1 N22 90.61(19)
N1 Co1 N22 170.05(19)
N4 Co1 N20 92.9(2)
N1 Co1 N20 89.67(18)
N22 Co1 N20 97.4(2)
N4 Co1 N19 170.2(2)
N1 Co1 N19 90.42(18)
N22 Co1 N19 84.00(18)
N20 Co1 N19 79.7(2)
N4 Co1 N21 87.94(18)
N1 Co1 N21 92.15(18)
N22 Co1 N21 80.7(2)
N20 Co1 N21 177.91(19)
N19 Co1 N21 99.2(2)
N2 Co2 N5 95.45(17)
N2 Co2 N23 170.05(18)
N5 Co2 N23 90.65(18)
N2 Co2 N24 92.35(17)
N5 Co2 N24 89.12(18)
N23 Co2 N24 79.86(18)
N2 Co2 N26 90.0(8)
N5 Co2 N26 172.2(7)
N23 Co2 N26 84.8(8)
N24 Co2 N26 96.3(7)
N2 Co2 N25 87.13(17)
N5 Co2 N25 91.73(18)
N23 Co2 N25 100.56(18)
N24 Co2 N25 179.05(19)
N26 Co2 N25 82.9(7)
N2 Co2 N26' 92.1(7)
N5 Co2 N26' 166.8(6)
N23 Co2 N26' 83.5(7)
N24 Co2 N26' 101.4(4)
N25 Co2 N26' 77.8(4)
N9 B1 N11 107.9(5)
N9 B1 N7 108.4(5)
N11 B1 N7 108.8(5)
N9 B1 H1 110.6
N11 B1 H1 110.6
N7 B1 H1 110.6
N15 B2 N17 107.2(6)
N15 B2 N13 109.7(6)
N17 B2 N13 107.5(8)
N15 B2 H2 110.7
N17 B2 H2 110.7
N13 B2 H2 110.7
C89 B3 C77 113.8(5)
C89 B3 C71 114.2(5)
C77 B3 C71 102.1(4)
C89 B3 C83 102.8(4)
C77 B3 C83 112.9(4)
C71 B3 C83 111.5(4)
C107 B4 C101 113.1(5)
C107 B4 C95 112.3(5)
C101 B4 C95 103.8(5)
C107 B4 C113 104.3(4)
C101 B4 C113 112.2(5)
C95 B4 C113 111.3(5)
C1 N1 Co1 171.2(4)
C2 N2 Co2 173.7(4)
C4 N4 Co1 173.7(4)
C5 N5 Co2 172.8(4)
C9 N7 N8 110.0(5)
C9 N7 B1 130.6(5)
N8 N7 B1 119.4(4)
C7 N8 N7 106.8(4)
C7 N8 Fe1 135.6(4)
N7 N8 Fe1 117.4(3)
C13 N9 N10 109.7(5)
C13 N9 B1 131.4(5)
N10 N9 B1 118.9(4)
C11 N10 N9 106.4(4)
C11 N10 Fe1 135.7(4)
N9 N10 Fe1 117.4(3)
C17 N11 N12 110.0(4)
C17 N11 B1 130.7(5)
N12 N11 B1 118.8(4)
C15 N12 N11 105.6(4)
C15 N12 Fe1 136.6(4)
N11 N12 Fe1 117.7(3)
C21 N13 N14 109.9(6)
C21 N13 B2 131.2(6)
N14 N13 B2 119.0(5)
C19 N14 N13 106.6(5)
C19 N14 Fe2 134.9(5)
N13 N14 Fe2 118.4(4)
C25 N15 N16 109.6(6)
C25 N15 B2 131.2(6)
N16 N15 B2 118.8(6)
C23 N16 N15 105.9(5)
C23 N16 Fe2 136.4(4)
N15 N16 Fe2 117.7(4)
C29 N17 N18 109.5(7)
C29 N17 B2 130.1(8)
N18 N17 B2 120.3(5)
C27 N18 N17 106.9(6)
C27 N18 Fe2 135.5(6)
N17 N18 Fe2 116.7(4)
C31 N19 C35 119.4(6)
C31 N19 Co1 126.1(5)
C35 N19 Co1 114.4(4)
C40 N20 C36 119.5(5)
C40 N20 Co1 124.1(4)
C36 N20 Co1 116.3(4)
C41 N21 C45 119.2(5)
C41 N21 Co1 125.6(4)
C45 N21 Co1 114.9(4)
C50 N22 C46 119.7(6)
C50 N22 Co1 125.5(5)
C46 N22 Co1 114.4(4)
C51 N23 C55 118.6(5)
C51 N23 Co2 125.5(4)
C55 N23 Co2 115.5(4)
C56 N24 C60 119.2(5)
C56 N24 Co2 116.1(4)
C60 N24 Co2 124.6(4)
C61 N25 C65 118.7(6)
C61 N25 Co2 125.6(4)
C65 N25 Co2 115.3(5)
N1 C1 Fe1 175.3(4)
N2 C2 Fe1 175.6(5)
N3 C3 Fe1 177.0(5)
N4 C4 Fe2 174.1(5)
N5 C5 Fe2 175.3(4)
N6 C6 Fe2 176.8(6)
N8 C7 C8 108.5(5)
N8 C7 C10 123.8(5)
C8 C7 C10 127.7(5)
C9 C8 C7 106.8(5)
C9 C8 H8 126.6
C7 C8 H8 126.6
N7 C9 C8 107.8(5)
N7 C9 H9 126.1
C8 C9 H9 126.1
C7 C10 H10A 109.5
C7 C10 H10B 109.5
H10A C10 H10B 109.5
C7 C10 H10C 109.5
H10A C10 H10C 109.5
H10B C10 H10C 109.5
N10 C11 C12 109.3(5)
N10 C11 C14 123.9(5)
C12 C11 C14 126.8(5)
C13 C12 C11 106.0(5)
C13 C12 H12 127.0
C11 C12 H12 127.0
N9 C13 C12 108.5(5)
N9 C13 H13 125.8
C12 C13 H13 125.8
C11 C14 H14A 109.5
C11 C14 H14B 109.5
H14A C14 H14B 109.5
C11 C14 H14C 109.5
H14A C14 H14C 109.5
H14B C14 H14C 109.5
N12 C15 C16 110.2(5)
N12 C15 C18 122.3(4)
C16 C15 C18 127.5(5)
C17 C16 C15 105.8(5)
C17 C16 H16 127.1
C15 C16 H16 127.1
N11 C17 C16 108.3(5)
N11 C17 H17 125.8
C16 C17 H17 125.8
C15 C18 H18A 109.5
C15 C18 H18B 109.5
H18A C18 H18B 109.5
C15 C18 H18C 109.5
H18A C18 H18C 109.5
H18B C18 H18C 109.5
N14 C19 C20 108.8(6)
N14 C19 C22 123.8(5)
C20 C19 C22 127.3(6)
C21 C20 C19 105.7(6)
C21 C20 H20 127.1
C19 C20 H20 127.1
N13 C21 C20 109.0(6)
N13 C21 H21 125.5
C20 C21 H21 125.5
C19 C22 H22A 109.5
C19 C22 H22B 109.5
H22A C22 H22B 109.5
C19 C22 H22C 109.5
H22A C22 H22C 109.5
H22B C22 H22C 109.5
N16 C23 C24 109.6(6)
N16 C23 C26 123.3(5)
C24 C23 C26 127.1(6)
C25 C24 C23 105.7(7)
C25 C24 H24 127.2
C23 C24 H24 127.2
N15 C25 C24 109.3(6)
N15 C25 H25 125.4
C24 C25 H25 125.4
C23 C26 H26A 109.5
C23 C26 H26B 109.5
H26A C26 H26B 109.5
C23 C26 H26C 109.5
H26A C26 H26C 109.5
H26B C26 H26C 109.5
N18 C27 C28 109.1(8)
N18 C27 C30 124.0(7)
C28 C27 C30 126.8(7)
C29 C28 C27 105.9(7)
C29 C28 H28 127.0
C27 C28 H28 127.0
N17 C29 C28 108.6(8)
N17 C29 H29 125.7
C28 C29 H29 125.7
C27 C30 H30A 109.5
C27 C30 H30B 109.5
H30A C30 H30B 109.5
C27 C30 H30C 109.5
H30A C30 H30C 109.5
H30B C30 H30C 109.5
N19 C31 C32 123.1(7)
N19 C31 H31 118.5
C32 C31 H31 118.5
C33 C32 C31 117.0(8)
C33 C32 H32 121.5
C31 C32 H32 121.5
C32 C33 C34 121.8(7)
C32 C33 H33 119.1
C34 C33 H33 119.1
C33 C34 C35 117.9(8)
C33 C34 H34 121.1
C35 C34 H34 121.1
N19 C35 C34 120.8(7)
N19 C35 C36 114.9(5)
C34 C35 C36 124.2(7)
N20 C36 C37 121.3(7)
N20 C36 C35 114.4(5)
C37 C36 C35 124.3(6)
C38 C37 C36 117.9(7)
C38 C37 H37 121.0
C36 C37 H37 121.0
C39 C38 C37 120.7(7)
C39 C38 H38 119.7
C37 C38 H38 119.7
C38 C39 C40 118.7(8)
C38 C39 H39 120.7
C40 C39 H39 120.7
N20 C40 C39 121.9(7)
N20 C40 H40 119.1
C39 C40 H40 119.1
N21 C41 C42 122.4(6)
N21 C41 H41 118.8
C42 C41 H41 118.8
C41 C42 C43 117.6(7)
C41 C42 H42 121.2
C43 C42 H42 121.2
C44 C43 C42 119.8(6)
C44 C43 H43 120.1
C42 C43 H43 120.1
C45 C44 C43 119.7(7)
C45 C44 H44 120.2
C43 C44 H44 120.2
N21 C45 C44 121.4(6)
N21 C45 C46 114.6(5)
C44 C45 C46 124.1(6)
N22 C46 C47 120.6(7)
N22 C46 C45 114.9(5)
C47 C46 C45 124.5(7)
C46 C47 C48 116.3(8)
C46 C47 H47 121.8
C48 C47 H47 121.8
C49 C48 C47 121.2(7)
C49 C48 H48 119.4
C47 C48 H48 119.4
C50 C49 C48 118.9(8)
C50 C49 H49 120.6
C48 C49 H49 120.6
C49 C50 N22 123.2(9)
C49 C50 H50 118.4
N22 C50 H50 118.4
N23 C51 C52 122.7(6)
N23 C51 H51 118.7
C52 C51 H51 118.7
C53 C52 C51 118.6(6)
C53 C52 H52 120.7
C51 C52 H52 120.7
C52 C53 C54 120.1(6)
C52 C53 H53 120.0
C54 C53 H53 120.0
C53 C54 C55 118.2(6)
C53 C54 H54 120.9
C55 C54 H54 120.9
N23 C55 C54 121.9(5)
N23 C55 C56 114.4(5)
C54 C55 C56 123.7(5)
N24 C56 C57 121.6(6)
N24 C56 C55 113.6(5)
C57 C56 C55 124.6(5)
C56 C57 C58 118.3(6)
C56 C57 H57 120.9
C58 C57 H57 120.9
C59 C58 C57 120.3(7)
C59 C58 H58 119.8
C57 C58 H58 119.8
C58 C59 C60 119.1(6)
C58 C59 H59 120.4
C60 C59 H59 120.4
N24 C60 C59 121.3(6)
N24 C60 H60 119.3
C59 C60 H60 119.3
N25 C61 C62 123.1(6)
N25 C61 H61 118.5
C62 C61 H61 118.5
C63 C62 C61 118.9(8)
C63 C62 H62 120.6
C61 C62 H62 120.6
C62 C63 C64 120.1(8)
C62 C63 H63 120.0
C64 C63 H63 120.0
C63 C64 C65 119.4(7)
C63 C64 H64 120.3
C65 C64 H64 120.3
N25 C65 C66' 116.2(9)
N25 C65 C64 119.9(7)
C66' C65 C64 123.9(9)
N25 C65 C66 110.7(11)
C64 C65 C66 129.4(11)
C70 N26 C66 131.6(13)
C70 N26 Co2 115.9(13)
C66 N26 Co2 111.5(14)
N26 C66 C67 111.3(14)
N26 C66 C65 118.7(16)
C67 C66 C65 130.0(17)
C68 C67 C66 119.8(17)
C68 C67 H67 120.1
C66 C67 H67 120.1
C69 C68 C67 124.5(15)
C69 C68 H68 117.7
C67 C68 H68 117.7
C68 C69 C70 117.0(16)
C68 C69 H69 121.5
C70 C69 H69 121.5
N26 C70 C69 115.5(15)
N26 C70 H70 122.3
C69 C70 H70 122.3
C70' N26' C66' 111.3(10)
C70' N26' Co2 132.6(12)
C66' N26' Co2 115.8(9)
N26' C66' C65 114.6(12)
N26' C66' C67' 128.7(11)
C65 C66' C67' 116.5(13)
C68' C67' C66' 116.7(13)
C68' C67' H67' 121.7
C66' C67' H67' 121.7
C69' C68' C67' 118.5(13)
C69' C68' H68' 120.8
C67' C68' H68' 120.8
C68' C69' C70' 120.4(13)
C68' C69' H69' 119.8
C70' C69' H69' 119.8
N26' C70' C69' 123.8(14)
N26' C70' H70' 118.1
C69' C70' H70' 118.1
C72 C71 C76 114.9(5)
C72 C71 B3 123.3(5)
C76 C71 B3 121.2(5)
C71 C72 C73 122.1(6)
C71 C72 H72 119.0
C73 C72 H72 119.0
C74 C73 C72 120.3(6)
C74 C73 H73 119.9
C72 C73 H73 119.9
C73 C74 C75 119.6(6)
C73 C74 H74 120.2
C75 C74 H74 120.2
C74 C75 C76 119.8(6)
C74 C75 H75 120.1
C76 C75 H75 120.1
C75 C76 C71 123.3(6)
C75 C76 H76 118.3
C71 C76 H76 118.3
C82 C77 C78 114.8(6)
C82 C77 B3 122.5(5)
C78 C77 B3 122.3(5)
C79 C78 C77 122.8(6)
C79 C78 H78 118.6
C77 C78 H78 118.6
C80 C79 C78 121.1(6)
C80 C79 H79 119.5
C78 C79 H79 119.5
C79 C80 C81 118.9(6)
C79 C80 H80 120.6
C81 C80 H80 120.6
C80 C81 C82 120.3(6)
C80 C81 H81 119.9
C82 C81 H81 119.9
C77 C82 C81 122.2(6)
C77 C82 H82 118.9
C81 C82 H82 118.9
C84 C83 C88 114.6(5)
C84 C83 B3 122.2(5)
C88 C83 B3 122.6(5)
C85 C84 C83 123.1(5)
C85 C84 H84 118.5
C83 C84 H84 118.5
C86 C85 C84 120.6(6)
C86 C85 H85 119.7
C84 C85 H85 119.7
C87 C86 C85 118.4(6)
C87 C86 H86 120.8
C85 C86 H86 120.8
C86 C87 C88 120.8(6)
C86 C87 H87 119.6
C88 C87 H87 119.6
C87 C88 C83 122.5(6)
C87 C88 H88 118.8
C83 C88 H88 118.8
C90 C89 C93 115.7(6)
C90 C89 B3 122.9(5)
C93 C89 B3 121.0(5)
C91 C90 C89 122.6(6)
C91 C90 H90 118.7
C89 C90 H90 118.7
C92 C91 C90 120.2(7)
C92 C91 H91 119.9
C90 C91 H91 119.9
C94 C92 C91 118.8(7)
C94 C92 H92 120.6
C91 C92 H92 120.6
C94 C93 C89 121.7(7)
C94 C93 H93 119.1
C89 C93 H93 119.1
C92 C94 C93 120.9(7)
C92 C94 H94 119.5
C93 C94 H94 119.5
C96 C95 C100 114.6(6)
C96 C95 B4 122.4(6)
C100 C95 B4 122.7(6)
C95 C96 C97 121.2(7)
C95 C96 H96 119.4
C97 C96 H96 119.4
C98 C97 C96 121.0(8)
C98 C97 H97 119.5
C96 C97 H97 119.5
C99 C98 C97 118.8(7)
C99 C98 H98 120.6
C97 C98 H98 120.6
C98 C99 C100 120.1(8)
C98 C99 H99 120.0
C100 C99 H99 120.0
C99 C100 C95 124.2(8)
C99 C100 H100 117.9
C95 C100 H100 117.9
C106 C101 C102 114.5(7)
C106 C101 B4 124.2(7)
C102 C101 B4 121.1(6)
C101 C102 C103 123.3(8)
C101 C102 H102 118.4
C103 C102 H102 118.4
C104 C103 C102 119.2(9)
C104 C103 H103 120.4
C102 C103 H103 120.4
C105 C104 C103 119.0(8)
C105 C104 H104 120.5
C103 C104 H104 120.5
C104 C105 C106 121.6(10)
C104 C105 H105 119.2
C106 C105 H105 119.2
C105 C106 C101 122.4(10)
C105 C106 H106 118.8
C101 C106 H106 118.8
C112 C107 C108 114.8(6)
C112 C107 B4 122.4(5)
C108 C107 B4 122.6(5)
C107 C108 C109 122.7(6)
C107 C108 H108 118.6
C109 C108 H108 118.6
C110 C109 C108 119.7(6)
C110 C109 H109 120.2
C108 C109 H109 120.2
C109 C110 C111 120.4(7)
C109 C110 H110 119.8
C111 C110 H110 119.8
C110 C111 C112 119.7(7)
C110 C111 H111 120.2
C112 C111 H111 120.2
C111 C112 C107 122.7(6)
C111 C112 H112 118.7
C107 C112 H112 118.7
C114 C113 C118 114.6(7)
C114 C113 B4 124.4(5)
C118 C113 B4 120.7(6)
C113 C114 C115 123.2(7)
C113 C114 H114 118.4
C115 C114 H114 118.4
C116 C115 C114 120.4(8)
C116 C115 H115 119.8
C114 C115 H115 119.8
C117 C116 C115 118.3(8)
C117 C116 H116 120.8
C115 C116 H116 120.8
C116 C117 C118 120.4(8)
C116 C117 H117 119.8
C118 C117 H117 119.8
C117 C118 C113 123.0(8)
C117 C118 H118 118.5
C113 C118 H118 118.5
N1S C1S C2S 178.9(8)
C1S C2S H2SA 109.5
C1S C2S H2SB 109.5
H2SA C2S H2SB 109.5
C1S C2S H2SC 109.5
H2SA C2S H2SC 109.5
H2SB C2S H2SC 109.5
N2S C3S C4S 176.0(10)
C3S C4S H4SA 109.5
C3S C4S H4SB 109.5
H4SA C4S H4SB 109.5
C3S C4S H4SC 109.5
H4SA C4S H4SC 109.5
H4SB C4S H4SC 109.5
N4S C7S C8S 171.1(16)
C7S C8S H8SA 109.5
C7S C8S H8SB 109.5
H8SA C8S H8SB 109.5
C7S C8S H8SC 109.5
H8SA C8S H8SC 109.5
H8SB C8S H8SC 109.5
N3S C5S C6S 178.8(14)
C5S C6S H6SA 109.5
C5S C6S H6SB 109.5
H6SA C6S H6SB 109.5
C5S C6S H6SC 109.5
H6SA C6S H6SC 109.5
H6SB C6S H6SC 109.5
N3S' C5S' C6S' 166(4)
C5S' C6S' H6SD 109.5
C5S' C6S' H6SE 109.5
H6SD C6S' H6SE 109.5
C5S' C6S' H6SF 109.5
H6SD C6S' H6SF 109.5
H6SE C6S' H6SF 109.5
N3F C5F C6F 175(2)
C5F C6F H6FA 109.5
C5F C6F H6FB 109.5
H6FA C6F H6FB 109.5
C5F C6F H6FC 109.5
H6FA C6F H6FC 109.5
H6FB C6F H6FC 109.5
N5S C9S C10S 179.2(19)
C9S C10S H10D 109.5
C9S C10S H10E 109.5
H10D C10S H10E 109.5
C9S C10S H10F 109.5
H10D C10S H10F 109.5
H10E C10S H10F 109.5
N6S C11S C12S 162(4)
C11S C12S H12A 109.5
C11S C12S H12B 109.5
H12A C12S H12B 109.5
C11S C12S H12C 109.5
H12A C12S H12C 109.5
H12B C12S H12C 109.5
N5F C9F C10F 176(3)
C9F C10F H10G 109.5
C9F C10F H10H 109.5
H10G C10F H10H 109.5
C9F C10F H10I 109.5
H10G C10F H10I 109.5
H10H C10F H10I 109.5
N6F C11F C12F 176(3)
C11F C12F H12D 109.5
C11F C12F H12E 109.5
H12D C12F H12E 109.5
C11F C12F H12F 109.5
H12D C12F H12F 109.5
H12E C12F H12F 109.5

loop_
_geom_bond_atom_site_label_1
_geom_bond_atom_site_label_2
_geom_bond_distance
Fe1 C2 1.886(5)
Fe1 C1 1.890(5)
Fe1 C3 1.908(5)
Fe1 N8 2.007(4)
Fe1 N12 2.023(4)
Fe1 N10 2.051(4)
Fe2 C5 1.873(6)
Fe2 C4 1.905(7)
Fe2 C6 1.917(6)
Fe2 N14 2.008(5)
Fe2 N18 2.042(5)
Fe2 N16 2.055(5)
Co1 N4 1.963(6)
Co1 N1 1.973(4)
Co1 N22 2.012(5)
Co1 N20 2.015(5)
Co1 N19 2.018(5)
Co1 N21 2.021(4)
Co2 N2 1.955(4)
Co2 N5 1.956(5)
Co2 N23 2.003(4)
Co2 N24 2.007(4)
Co2 N26 2.019(8)
Co2 N25 2.031(5)
Co2 N26' 2.050(8)
B1 N9 1.518(8)
B1 N11 1.532(8)
B1 N7 1.539(8)
B1 H1 1.0000
B2 N15 1.515(12)
B2 N17 1.523(12)
B2 N13 1.552(10)
B2 H2 1.0000
B3 C89 1.632(8)
B3 C77 1.641(8)
B3 C71 1.641(8)
B3 C83 1.648(8)
B4 C107 1.628(8)
B4 C101 1.635(9)
B4 C95 1.644(8)
B4 C113 1.665(9)
N1 C1 1.158(6)
N2 C2 1.152(6)
N3 C3 1.159(6)
N4 C4 1.162(8)
N5 C5 1.174(7)
N6 C6 1.145(7)
N7 C9 1.343(7)
N7 N8 1.368(6)
N8 C7 1.350(7)
N9 C13 1.343(7)
N9 N10 1.366(6)
N10 C11 1.346(7)
N11 C17 1.340(7)
N11 N12 1.371(6)
N12 C15 1.344(6)
N13 C21 1.338(8)
N13 N14 1.360(7)
N14 C19 1.353(8)
N15 C25 1.346(10)
N15 N16 1.368(7)
N16 C23 1.361(8)
N17 C29 1.355(8)
N17 N18 1.366(9)
N18 C27 1.345(8)
N19 C31 1.332(8)
N19 C35 1.370(8)
N20 C40 1.336(8)
N20 C36 1.337(8)
N21 C41 1.339(7)
N21 C45 1.343(7)
N22 C50 1.343(8)
N22 C46 1.356(8)
N23 C51 1.328(7)
N23 C55 1.345(7)
N24 C56 1.340(7)
N24 C60 1.349(7)
N25 C61 1.333(8)
N25 C65 1.371(8)
C7 C8 1.397(8)
C7 C10 1.482(8)
C8 C9 1.366(9)
C8 H8 0.9500
C9 H9 0.9500
C10 H10A 0.9800
C10 H10B 0.9800
C10 H10C 0.9800
C11 C12 1.394(8)
C11 C14 1.491(9)
C12 C13 1.360(9)
C12 H12 0.9500
C13 H13 0.9500
C14 H14A 0.9800
C14 H14B 0.9800
C14 H14C 0.9800
C15 C16 1.386(7)
C15 C18 1.497(7)
C16 C17 1.364(8)
C16 H16 0.9500
C17 H17 0.9500
C18 H18A 0.9800
C18 H18B 0.9800
C18 H18C 0.9800
C19 C20 1.403(9)
C19 C22 1.474(9)
C20 C21 1.356(11)
C20 H20 0.9500
C21 H21 0.9500
C22 H22A 0.9800
C22 H22B 0.9800
C22 H22C 0.9800
C23 C24 1.395(9)
C23 C26 1.465(9)
C24 C25 1.356(11)
C24 H24 0.9500
C25 H25 0.9500
C26 H26A 0.9800
C26 H26B 0.9800
C26 H26C 0.9800
C27 C28 1.409(11)
C27 C30 1.474(12)
C28 C29 1.358(13)
C28 H28 0.9500
C29 H29 0.9500
C30 H30A 0.9800
C30 H30B 0.9800
C30 H30C 0.9800
C31 C32 1.391(9)
C31 H31 0.9500
C32 C33 1.376(12)
C32 H32 0.9500
C33 C34 1.387(12)
C33 H33 0.9500
C34 C35 1.393(9)
C34 H34 0.9500
C35 C36 1.454(10)
C36 C37 1.399(9)
C37 C38 1.374(11)
C37 H37 0.9500
C38 C39 1.357(11)
C38 H38 0.9500
C39 C40 1.380(9)
C39 H39 0.9500
C40 H40 0.9500
C41 C42 1.374(8)
C41 H41 0.9500
C42 C43 1.393(10)
C42 H42 0.9500
C43 C44 1.363(11)
C43 H43 0.9500
C44 C45 1.362(9)
C44 H44 0.9500
C45 C46 1.474(9)
C46 C47 1.406(9)
C47 C48 1.422(12)
C47 H47 0.9500
C48 C49 1.355(13)
C48 H48 0.9500
C49 C50 1.337(11)
C49 H49 0.9500
C50 H50 0.9500
C51 C52 1.380(8)
C51 H51 0.9500
C52 C53 1.367(9)
C52 H52 0.9500
C53 C54 1.374(9)
C53 H53 0.9500
C54 C55 1.391(8)
C54 H54 0.9500
C55 C56 1.481(8)
C56 C57 1.378(9)
C57 C58 1.380(10)
C57 H57 0.9500
C58 C59 1.355(10)
C58 H58 0.9500
C59 C60 1.373(8)
C59 H59 0.9500
C60 H60 0.9500
C61 C62 1.390(9)
C61 H61 0.9500
C62 C63 1.353(10)
C62 H62 0.9500
C63 C64 1.379(12)
C63 H63 0.9500
C64 C65 1.413(11)
C64 H64 0.9500
C65 C66' 1.386(13)
C65 C66 1.533(15)
N26 C70 1.338(15)
N26 C66 1.357(15)
C66 C67 1.429(15)
C67 C68 1.39(2)
C67 H67 0.9500
C68 C69 1.34(2)
C68 H68 0.9500
C69 C70 1.429(17)
C69 H69 0.9500
C70 H70 0.9500
N26' C70' 1.359(12)
N26' C66' 1.364(13)
C66' C67' 1.398(14)
C67' C68' 1.394(16)
C67' H67' 0.9500
C68' C69' 1.35(2)
C68' H68' 0.9500
C69' C70' 1.439(18)
C69' H69' 0.9500
C70' H70' 0.9500
C71 C72 1.401(8)
C71 C76 1.401(8)
C72 C73 1.402(8)
C72 H72 0.9500
C73 C74 1.371(10)
C73 H73 0.9500
C74 C75 1.372(10)
C74 H74 0.9500
C75 C76 1.384(8)
C75 H75 0.9500
C76 H76 0.9500
C77 C82 1.399(8)
C77 C78 1.406(8)
C78 C79 1.386(8)
C78 H78 0.9500
C79 C80 1.363(10)
C79 H79 0.9500
C80 C81 1.374(10)
C80 H80 0.9500
C81 C82 1.412(9)
C81 H81 0.9500
C82 H82 0.9500
C83 C84 1.402(8)
C83 C88 1.404(7)
C84 C85 1.386(8)
C84 H84 0.9500
C85 C86 1.379(9)
C85 H85 0.9500
C86 C87 1.376(9)
C86 H86 0.9500
C87 C88 1.395(8)
C87 H87 0.9500
C88 H88 0.9500
C89 C90 1.392(8)
C89 C93 1.401(8)
C90 C91 1.391(9)
C90 H90 0.9500
C91 C92 1.380(11)
C91 H91 0.9500
C92 C94 1.369(11)
C92 H92 0.9500
C93 C94 1.397(9)
C93 H93 0.9500
C94 H94 0.9500
C95 C96 1.392(9)
C95 C100 1.399(9)
C96 C97 1.414(10)
C96 H96 0.9500
C97 C98 1.372(12)
C97 H97 0.9500
C98 C99 1.356(12)
C98 H98 0.9500
C99 C100 1.375(9)
C99 H99 0.9500
C100 H100 0.9500
C101 C106 1.401(10)
C101 C102 1.403(10)
C102 C103 1.406(9)
C102 H102 0.9500
C103 C104 1.375(14)
C103 H103 0.9500
C104 C105 1.369(16)
C104 H104 0.9500
C105 C106 1.378(12)
C105 H105 0.9500
C106 H106 0.9500
C107 C112 1.402(8)
C107 C108 1.409(8)
C108 C109 1.410(9)
C108 H108 0.9500
C109 C110 1.346(10)
C109 H109 0.9500
C110 C111 1.387(10)
C110 H110 0.9500
C111 C112 1.395(9)
C111 H111 0.9500
C112 H112 0.9500
C113 C114 1.395(9)
C113 C118 1.402(9)
C114 C115 1.396(9)
C114 H114 0.9500
C115 C116 1.382(11)
C115 H115 0.9500
C116 C117 1.381(12)
C116 H116 0.9500
C117 C118 1.396(11)
C117 H117 0.9500
C118 H118 0.9500
C1S N1S 1.137(7)
C1S C2S 1.446(8)
C2S H2SA 0.9800
C2S H2SB 0.9800
C2S H2SC 0.9800
C3S N2S 1.129(9)
C3S C4S 1.427(10)
C4S H4SA 0.9800
C4S H4SB 0.9800
C4S H4SC 0.9800
C7S N4S 1.148(12)
C7S C8S 1.391(12)
C8S H8SA 0.9800
C8S H8SB 0.9800
C8S H8SC 0.9800
C5S N3S 1.146(10)
C5S C6S 1.445(11)
C6S H6SA 0.9800
C6S H6SB 0.9800
C6S H6SC 0.9800
C5S' N3S' 1.147(14)
C5S' C6S' 1.444(15)
C6S' H6SD 0.9800
C6S' H6SE 0.9800
C6S' H6SF 0.9800
C5F N3F 1.165(13)
C5F C6F 1.440(14)
C6F H6FA 0.9800
C6F H6FB 0.9800
C6F H6FC 0.9800
C9S N5S 1.153(12)
C9S C10S 1.461(13)
C10S H10D 0.9800
C10S H10E 0.9800
C10S H10F 0.9800
C11S N6S 1.146(14)
C11S C12S 1.425(14)
C12S H12A 0.9800
C12S H12B 0.9800
C12S H12C 0.9800
C9F N5F 1.133(13)
C9F C10F 1.429(14)
C10F H10G 0.9800
C10F H10H 0.9800
C10F H10I 0.9800
C11F N6F 1.142(14)
C11F C12F 1.443(14)
C12F H12D 0.9800
C12F H12E 0.9800
C12F H12F 0.9800

loop_
_geom_torsion_atom_site_label_1
_geom_torsion_atom_site_label_2
_geom_torsion_atom_site_label_3
_geom_torsion_atom_site_label_4
_geom_torsion
N9 B1 N7 C9 118.1(7)
N11 B1 N7 C9 -124.8(6)
N9 B1 N7 N8 -63.4(6)
N11 B1 N7 N8 53.6(6)
C9 N7 N8 C7 1.6(6)
B1 N7 N8 C7 -177.1(5)
C9 N7 N8 Fe1 -174.2(4)
B1 N7 N8 Fe1 7.1(6)
N11 B1 N9 C13 114.8(6)
N7 B1 N9 C13 -127.6(6)
N11 B1 N9 N10 -63.3(6)
N7 B1 N9 N10 54.3(6)
C13 N9 N10 C11 0.6(5)
B1 N9 N10 C11 179.1(5)
C13 N9 N10 Fe1 -172.3(3)
B1 N9 N10 Fe1 6.1(6)
N9 B1 N11 C17 -113.9(6)
N7 B1 N11 C17 128.7(6)
N9 B1 N11 N12 57.1(6)
N7 B1 N11 N12 -60.3(6)
C17 N11 N12 C15 -0.3(5)
B1 N11 N12 C15 -173.1(4)
C17 N11 N12 Fe1 177.3(3)
B1 N11 N12 Fe1 4.5(6)
N15 B2 N13 C21 123.9(9)
N17 B2 N13 C21 -119.8(9)
N15 B2 N13 N14 -55.2(9)
N17 B2 N13 N14 61.1(8)
C21 N13 N14 C19 -0.7(8)
B2 N13 N14 C19 178.5(7)
C21 N13 N14 Fe2 176.0(5)
B2 N13 N14 Fe2 -4.8(9)
N17 B2 N15 C25 116.7(8)
N13 B2 N15 C25 -126.8(7)
N17 B2 N15 N16 -55.0(7)
N13 B2 N15 N16 61.5(8)
C25 N15 N16 C23 0.4(6)
B2 N15 N16 C23 173.7(5)
C25 N15 N16 Fe2 179.6(4)
B2 N15 N16 Fe2 -7.1(6)
N15 B2 N17 C29 -110.8(8)
N13 B2 N17 C29 131.3(7)
N15 B2 N17 N18 63.6(8)
N13 B2 N17 N18 -54.3(8)
C29 N17 N18 C27 -0.6(8)
B2 N17 N18 C27 -176.1(6)
C29 N17 N18 Fe2 169.8(5)
B2 N17 N18 Fe2 -5.7(8)
N7 N8 C7 C8 -1.1(6)
Fe1 N8 C7 C8 173.6(4)
N7 N8 C7 C10 177.0(5)
Fe1 N8 C7 C10 -8.3(8)
N8 C7 C8 C9 0.2(7)
C10 C7 C8 C9 -177.8(6)
N8 N7 C9 C8 -1.5(7)
B1 N7 C9 C8 177.1(6)
C7 C8 C9 N7 0.8(8)
N9 N10 C11 C12 -1.4(6)
Fe1 N10 C11 C12 169.6(4)
N9 N10 C11 C14 176.3(5)
Fe1 N10 C11 C14 -12.6(9)
N10 C11 C12 C13 1.7(6)
C14 C11 C12 C13 -176.0(6)
N10 N9 C13 C12 0.5(6)
B1 N9 C13 C12 -177.7(5)
C11 C12 C13 N9 -1.3(6)
N11 N12 C15 C16 -0.1(5)
Fe1 N12 C15 C16 -177.0(4)
N11 N12 C15 C18 -179.9(4)
Fe1 N12 C15 C18 3.2(8)
N12 C15 C16 C17 0.5(6)
C18 C15 C16 C17 -179.7(5)
N12 N11 C17 C16 0.6(6)
B1 N11 C17 C16 172.2(5)
C15 C16 C17 N11 -0.7(6)
N13 N14 C19 C20 0.6(7)
Fe2 N14 C19 C20 -175.3(5)
N13 N14 C19 C22 -178.9(6)
Fe2 N14 C19 C22 5.2(10)
N14 C19 C20 C21 -0.2(9)
C22 C19 C20 C21 179.2(7)
N14 N13 C21 C20 0.6(10)
B2 N13 C21 C20 -178.5(8)
C19 C20 C21 N13 -0.2(10)
N15 N16 C23 C24 -0.5(6)
Fe2 N16 C23 C24 -179.5(4)
N15 N16 C23 C26 -179.4(5)
Fe2 N16 C23 C26 1.6(9)
N16 C23 C24 C25 0.5(7)
C26 C23 C24 C25 179.3(6)
N16 N15 C25 C24 -0.1(7)
B2 N15 C25 C24 -172.4(6)
C23 C24 C25 N15 -0.2(7)
N17 N18 C27 C28 1.2(7)
Fe2 N18 C27 C28 -166.6(5)
N17 N18 C27 C30 -177.2(6)
Fe2 N18 C27 C30 15.1(10)
N18 C27 C28 C29 -1.3(8)
C30 C27 C28 C29 177.0(7)
N18 N17 C29 C28 -0.3(9)
B2 N17 C29 C28 174.6(8)
C27 C28 C29 N17 1.0(9)
C35 N19 C31 C32 0.2(9)
Co1 N19 C31 C32 176.5(5)
N19 C31 C32 C33 -0.6(10)
C31 C32 C33 C34 -0.3(10)
C32 C33 C34 C35 1.4(10)
C31 N19 C35 C34 1.0(8)
Co1 N19 C35 C34 -175.8(4)
C31 N19 C35 C36 -177.8(5)
Co1 N19 C35 C36 5.5(6)
C33 C34 C35 N19 -1.7(9)
C33 C34 C35 C36 176.9(6)
C40 N20 C36 C37 -2.1(9)
Co1 N20 C36 C37 -178.2(5)
C40 N20 C36 C35 176.2(5)
Co1 N20 C36 C35 0.1(6)
N19 C35 C36 N20 -3.7(7)
C34 C35 C36 N20 177.6(5)
N19 C35 C36 C37 174.6(6)
C34 C35 C36 C37 -4.1(10)
N20 C36 C37 C38 -0.8(10)
C35 C36 C37 C38 -179.0(6)
C36 C37 C38 C39 2.9(11)
C37 C38 C39 C40 -2.0(12)
C36 N20 C40 C39 3.0(10)
Co1 N20 C40 C39 178.8(5)
C38 C39 C40 N20 -1.0(11)
C45 N21 C41 C42 0.7(9)
Co1 N21 C41 C42 174.4(5)
N21 C41 C42 C43 -0.2(10)
C41 C42 C43 C44 -1.0(12)
C42 C43 C44 C45 1.9(12)
C41 N21 C45 C44 0.2(9)
Co1 N21 C45 C44 -174.2(5)
C41 N21 C45 C46 179.4(5)
Co1 N21 C45 C46 5.0(6)
C43 C44 C45 N21 -1.4(11)
C43 C44 C45 C46 179.4(7)
C50 N22 C46 C47 1.4(9)
Co1 N22 C46 C47 -171.7(5)
C50 N22 C46 C45 -178.6(5)
Co1 N22 C46 C45 8.3(6)
N21 C45 C46 N22 -8.8(7)
C44 C45 C46 N22 170.4(6)
N21 C45 C46 C47 171.1(6)
C44 C45 C46 C47 -9.7(10)
N22 C46 C47 C48 -0.9(9)
C45 C46 C47 C48 179.1(6)
C46 C47 C48 C49 -0.5(11)
C47 C48 C49 C50 1.4(13)
C48 C49 C50 N22 -0.9(12)
C46 N22 C50 C49 -0.5(10)
Co1 N22 C50 C49 171.8(6)
C55 N23 C51 C52 -0.1(9)
Co2 N23 C51 C52 -172.8(4)
N23 C51 C52 C53 -0.6(9)
C51 C52 C53 C54 1.5(11)
C52 C53 C54 C55 -1.6(11)
C51 N23 C55 C54 -0.1(9)
Co2 N23 C55 C54 173.4(5)
C51 N23 C55 C56 179.8(5)
Co2 N23 C55 C56 -6.7(7)
C53 C54 C55 N23 0.9(11)
C53 C54 C55 C56 -179.0(7)
C60 N24 C56 C57 2.1(11)
Co2 N24 C56 C57 179.4(7)
C60 N24 C56 C55 -175.2(6)
Co2 N24 C56 C55 2.1(8)
N23 C55 C56 N24 3.0(9)
C54 C55 C56 N24 -177.1(6)
N23 C55 C56 C57 -174.2(8)
C54 C55 C56 C57 5.7(12)
N24 C56 C57 C58 -0.1(14)
C55 C56 C57 C58 176.9(9)
C56 C57 C58 C59 -2.7(17)
C57 C58 C59 C60 3.5(17)
C56 N24 C60 C59 -1.3(10)
Co2 N24 C60 C59 -178.4(6)
C58 C59 C60 N24 -1.5(13)
C65 N25 C61 C62 -1.7(8)
Co2 N25 C61 C62 -173.7(4)
N25 C61 C62 C63 1.3(9)
C61 C62 C63 C64 0.2(10)
C62 C63 C64 C65 -1.3(11)
C61 N25 C65 C66' -178.7(16)
Co2 N25 C65 C66' -5.9(16)
C61 N25 C65 C64 0.5(8)
Co2 N25 C65 C64 173.3(4)
C61 N25 C65 C66 -178.1(15)
Co2 N25 C65 C66 -5.3(15)
C63 C64 C65 N25 1.0(9)
C63 C64 C65 C66' -179.9(17)
C63 C64 C65 C66 179.3(18)
C70 N26 C66 C67 4(4)
Co2 N26 C66 C67 171.2(19)
C70 N26 C66 C65 -177(2)
Co2 N26 C66 C65 -10(3)
N25 C65 C66 N26 10(3)
C66' C65 C66 N26 -175(31)
C64 C65 C66 N26 -168.1(18)
N25 C65 C66 C67 -171(3)
C66' C65 C66 C67 4(26)
C64 C65 C66 C67 10(4)
N26 C66 C67 C68 1(3)
C65 C66 C67 C68 -178(2)
C66 C67 C68 C69 -3(3)
C67 C68 C69 C70 2(2)
C66 N26 C70 C69 -6(4)
Co2 N26 C70 C69 -172.6(12)
C68 C69 C70 N26 2(2)
C70' N26' C66' C65 -180(2)
Co2 N26' C66' C65 -4(3)
C70' N26' C66' C67' -6(4)
Co2 N26' C66' C67' 170(2)
N25 C65 C66' N26' 6(3)
C64 C65 C66' N26' -172.9(15)
C66 C65 C66' N26' 1(27)
N25 C65 C66' C67' -168.3(16)
C64 C65 C66' C67' 13(3)
C66 C65 C66' C67' -174(31)
N26' C66' C67' C68' 2(4)
C65 C66' C67' C68' 175.8(18)
C66' C67' C68' C69' -1(2)
C67' C68' C69' C70' 4.6(19)
C66' N26' C70' C69' 9(3)
Co2 N26' C70' C69' -165.9(15)
C68' C69' C70' N26' -9(2)
C89 B3 C71 C72 29.5(8)
C77 B3 C71 C72 -93.8(6)
C83 B3 C71 C72 145.5(5)
C89 B3 C71 C76 -159.4(5)
C77 B3 C71 C76 77.3(6)
C83 B3 C71 C76 -43.5(7)
C76 C71 C72 C73 0.1(8)
B3 C71 C72 C73 171.7(5)
C71 C72 C73 C74 -1.5(10)
C72 C73 C74 C75 2.0(10)
C73 C74 C75 C76 -1.3(10)
C74 C75 C76 C71 -0.1(9)
C72 C71 C76 C75 0.6(8)
B3 C71 C76 C75 -171.1(5)
C89 B3 C77 C82 -34.2(7)
C71 B3 C77 C82 89.3(6)
C83 B3 C77 C82 -150.9(5)
C89 B3 C77 C78 154.1(5)
C71 B3 C77 C78 -82.4(6)
C83 B3 C77 C78 37.4(7)
C82 C77 C78 C79 -0.6(8)
B3 C77 C78 C79 171.6(5)
C77 C78 C79 C80 1.2(9)
C78 C79 C80 C81 -0.4(9)
C79 C80 C81 C82 -0.8(9)
C78 C77 C82 C81 -0.6(8)
B3 C77 C82 C81 -172.8(5)
C80 C81 C82 C77 1.4(9)
C89 B3 C83 C84 81.4(6)
C77 B3 C83 C84 -155.6(5)
C71 B3 C83 C84 -41.4(7)
C89 B3 C83 C88 -89.3(6)
C77 B3 C83 C88 33.7(7)
C71 B3 C83 C88 147.9(5)
C88 C83 C84 C85 1.0(8)
B3 C83 C84 C85 -170.4(5)
C83 C84 C85 C86 -0.7(9)
C84 C85 C86 C87 -0.2(9)
C85 C86 C87 C88 0.6(10)
C86 C87 C88 C83 -0.2(9)
C84 C83 C88 C87 -0.5(8)
B3 C83 C88 C87 170.8(5)
C77 B3 C89 C90 151.0(6)
C71 B3 C89 C90 34.4(8)
C83 B3 C89 C90 -86.6(7)
C77 B3 C89 C93 -37.2(8)
C71 B3 C89 C93 -153.9(6)
C83 B3 C89 C93 85.2(7)
C93 C89 C90 C91 0.8(10)
B3 C89 C90 C91 173.0(6)
C89 C90 C91 C92 -0.5(12)
C90 C91 C92 C94 0.3(13)
C90 C89 C93 C94 -0.9(10)
B3 C89 C93 C94 -173.3(7)
C91 C92 C94 C93 -0.4(13)
C89 C93 C94 C92 0.8(13)
C107 B4 C95 C96 -158.7(6)
C101 B4 C95 C96 78.8(7)
C113 B4 C95 C96 -42.2(8)
C107 B4 C95 C100 27.3(8)
C101 B4 C95 C100 -95.2(7)
C113 B4 C95 C100 143.8(6)
C100 C95 C96 C97 -1.0(9)
B4 C95 C96 C97 -175.4(6)
C95 C96 C97 C98 -0.7(10)
C96 C97 C98 C99 2.4(11)
C97 C98 C99 C100 -2.4(12)
C98 C99 C100 C95 0.7(12)
C96 C95 C100 C99 1.0(10)
B4 C95 C100 C99 175.4(7)
C107 B4 C101 C106 142.7(6)
C95 B4 C101 C106 -95.3(7)
C113 B4 C101 C106 25.0(8)
C107 B4 C101 C102 -42.9(7)
C95 B4 C101 C102 79.1(7)
C113 B4 C101 C102 -160.6(5)
C106 C101 C102 C103 -1.1(9)
B4 C101 C102 C103 -176.0(6)
C101 C102 C103 C104 1.2(11)
C102 C103 C104 C105 -0.1(13)
C103 C104 C105 C106 -1.1(15)
C104 C105 C106 C101 1.2(14)
C102 C101 C106 C105 -0.1(10)
B4 C101 C106 C105 174.7(7)
C101 B4 C107 C112 -27.6(8)
C95 B4 C107 C112 -144.7(6)
C113 B4 C107 C112 94.7(6)
C101 B4 C107 C108 158.5(5)
C95 B4 C107 C108 41.4(8)
C113 B4 C107 C108 -79.2(7)
C112 C107 C108 C109 2.0(9)
B4 C107 C108 C109 176.3(6)
C107 C108 C109 C110 0.2(10)
C108 C109 C110 C111 -2.1(11)
C109 C110 C111 C112 1.7(11)
C110 C111 C112 C107 0.6(10)
C108 C107 C112 C111 -2.3(9)
B4 C107 C112 C111 -176.7(6)
C107 B4 C113 C114 99.7(6)
C101 B4 C113 C114 -137.5(6)
C95 B4 C113 C114 -21.6(8)
C107 B4 C113 C118 -73.5(7)
C101 B4 C113 C118 49.4(7)
C95 B4 C113 C118 165.3(6)
C118 C113 C114 C115 -2.3(9)
B4 C113 C114 C115 -175.8(6)
C113 C114 C115 C116 0.9(10)
C114 C115 C116 C117 1.3(11)
C115 C116 C117 C118 -2.0(12)
C116 C117 C118 C113 0.5(12)
C114 C113 C118 C117 1.6(10)
B4 C113 C118 C117 175.3(6)
